data_1556090
loop_
_publ_author_name
'Ma, Howard Z.'
'McKay, Alasdair I.'
'Mravak, Antonija'
'Scholz, Michael S.'
'White, Jonathan M.'
'Mulder, Roger J.'
'Bieske, Evan J.'
'Bona\<ci\'c-Kouteck\'y, Vlasta'
'O'Hair, Richard A. J.'

_publ_section_title
;
 Structural characterization and gas-phase studies of the [Ag10H8(L)6]2+
 nanocluster dication
;
_journal_name_full Nanoscale
_journal_paper_doi 10.1039/C9NR08321A
_journal_year 2019
_chemical_absolute_configuration ad
_chemical_formula_moiety 'C144 H126 Ag10 N6 P12, 2(C2 H3 N), C4 H10 O, C2 N, 2(N O3), 2.5(O)'
_chemical_formula_sum 'C154 H142 Ag10 N11 O9.5 P12'
_chemical_formula_weight 3749.12
_chemical_name_systematic '[Ag10H8(dppa)6](NO3)2'
_chemical_properties_physical Air-sensitive,Moisture-sensitive,Heat-sensitive,Oxygen-sensitive,Photo-sensitive
_space_group_crystal_system orthorhombic
_space_group_IT_number 19
_space_group_name_Hall 'P 2ac 2ab'
_space_group_name_H-M_alt 'P 21 21 21'
_atom_sites_solution_hydrogens geom
_atom_sites_solution_primary dual
_audit_creation_date 2019-05-15
_audit_creation_method
;
Olex2 1.2
(compiled 2018.05.29 svn.r3508 for OlexSys, GUI svn.r5506)
;
_audit_update_record
;
2019-05-29 deposited with the CCDC.	2019-11-14 downloaded from the CCDC.
;
_cell_angle_alpha 90
_cell_angle_beta 90
_cell_angle_gamma 90
_cell_formula_units_Z 4
_cell_length_a 16.53950(10)
_cell_length_b 24.44690(10)
_cell_length_c 38.1398(2)
_cell_measurement_reflns_used 65220
_cell_measurement_temperature 100.00(10)
_cell_measurement_theta_max 77.7560
_cell_measurement_theta_min 3.2290
_cell_volume 15421.43(14)
_computing_cell_refinement 'CrysAlisPro 1.171.39.46 (Rigaku OD, 2018)'
_computing_data_collection 'CrysAlisPro 1.171.39.46 (Rigaku OD, 2018)'
_computing_data_reduction 'CrysAlisPro 1.171.39.46 (Rigaku OD, 2018)'
_computing_molecular_graphics 'Olex2 (Dolomanov et al., 2009)'
_computing_publication_material 'Olex2 (Dolomanov et al., 2009)'
_computing_structure_refinement 'ShelXL (Sheldrick, 2015)'
_computing_structure_solution 'ShelXT (Sheldrick, 2015)'
_diffrn_ambient_temperature 100.00(10)
_diffrn_detector_type HyPix
_diffrn_measured_fraction_theta_full 0.999
_diffrn_measured_fraction_theta_max 0.984
_diffrn_measurement_details
;
List of Runs (angles in degrees, time in seconds):

  # Type    Start    End  Width  t~exp~   \w     \q     \k     \f   Frames
#--------------------------------------------------------------------------
  1  \w     49.00  74.00   0.50    0.50    --   48.30  79.00 -17.00   50
  2  \w     89.00 154.00   0.50    2.00    --  107.75  79.00 -17.00  130
  3  \w    153.00 178.00   0.50    2.00    --  107.75  45.00 -90.00   50
  4  \w    100.00 162.00   0.50    2.00    --  107.75  45.00 -60.00  124
  5  \w    107.00 139.00   0.50    2.00    --  107.75  45.00 -90.00   64
  6  \w     98.00 177.00   0.50    2.00    --  107.75  15.00 -90.00  158
  7  \w     70.00 129.00   0.50    2.00    --  107.75 -79.00-142.00  118
  8  \w     50.00  76.00   0.50    2.00    --  107.75 -45.00-150.00   52
  9  \w     36.00  77.00   0.50    2.00    --  107.75 -45.00-120.00   82
 10  \w     39.00  77.00   0.50    2.00    --  107.75 -45.00 -90.00   76
 11  \w     46.00 100.00   0.50    2.00    --  107.75 -94.00 -30.00  108
 12  \w     48.00  77.00   0.50    2.00    --  107.75 -45.00  30.00   58
 13  \w     68.00  93.00   0.50    2.00    --  107.75 -61.00  60.00   50
 14  \w    120.00 173.00   0.50    2.00    --  107.75  15.00 150.00  106
 15  \w     46.00  93.00   0.50    2.00    --  107.75 -61.00  90.00   94
 16  \w     39.00  96.00   0.50    2.00    --  107.75 -61.00   0.00  114
 17  \w     42.00  68.00   0.50    2.00    --  107.75 -30.00   0.00   52
 18  \w     39.00  65.00   0.50    2.00    --  107.75 -30.00 -60.00   52
 19  \w     36.00  73.00   0.50    2.00    --  107.75 -45.00   0.00   74
 20  \w     35.00  66.00   0.50    2.00    --  107.75 -30.00  60.00   62
 21  \w     -4.00  37.00   0.50    0.50    --   48.30 -79.00-142.00   82
 22  \w     37.00  63.00   0.50    2.00    --  107.75 -30.00-180.00   52
 23  \w     45.00  70.00   0.50    2.00    --  107.75 -45.00-180.00   50
 24  \w    -70.00  24.00   0.50    0.50    --  -48.30  79.00 -17.00  188
 25  \w    -59.00 -16.00   0.50    2.00    --  -86.25  45.00-180.00   86
 26  \w    -86.00 -61.00   0.50    2.00    --  -86.25  79.00 -17.00   50
 27  \w    -99.00 -67.00   0.50    0.50    --  -48.30 -79.00-142.00   64
 28  \w   -119.00 -87.00   0.50    0.50    --  -48.30-125.00-180.00   64
 29  \w   -135.00-110.00   0.50    2.00    --  -86.25 -79.00-142.00   50
 30  \w   -119.00 -83.00   0.50    0.50    --  -48.30-125.00  30.00   72
;
_diffrn_measurement_device 'four-circle diffractometer'
_diffrn_measurement_device_type 'XtaLAB Synergy, Dualflex, HyPix'
_diffrn_measurement_method '\w scans'
_diffrn_radiation_type CuK\a
_diffrn_radiation_wavelength 1.54184
_diffrn_reflns_av_R_equivalents 0.0695
_diffrn_reflns_av_unetI/netI 0.0465
_diffrn_reflns_Laue_measured_fraction_full 0.999
_diffrn_reflns_Laue_measured_fraction_max 0.984
_diffrn_reflns_limit_h_max 20
_diffrn_reflns_limit_h_min -20
_diffrn_reflns_limit_k_max 28
_diffrn_reflns_limit_k_min -30
_diffrn_reflns_limit_l_max 48
_diffrn_reflns_limit_l_min -45
_diffrn_reflns_number 133405
_diffrn_reflns_point_group_measured_fraction_full 0.999
_diffrn_reflns_point_group_measured_fraction_max 0.975
_diffrn_reflns_theta_full 67.684
_diffrn_reflns_theta_max 78.454
_diffrn_reflns_theta_min 3.226
_exptl_absorpt_coefficient_mu 11.602
_exptl_absorpt_correction_T_max 1.00000
_exptl_absorpt_correction_T_min 0.16830
_exptl_absorpt_correction_type multi-scan
_exptl_absorpt_process_details
;
CrysAlisPro 1.171.39.46 (Rigaku Oxford Diffraction, 2018)
Empirical absorption correction using spherical harmonics,
 implemented in SCALE3 ABSPACK scaling algorithm.
;
_exptl_crystal_colour orange
_exptl_crystal_colour_primary orange
_exptl_crystal_density_diffrn 1.615
_exptl_crystal_description prism
_exptl_crystal_F_000 7476
_exptl_crystal_recrystallization_method 'Re-crystallisation from solvent: acetonitrile and diethyl ether'
_exptl_crystal_size_max 0.14
_exptl_crystal_size_mid 0.14
_exptl_crystal_size_min 0.04
_refine_diff_density_max 2.195
_refine_diff_density_min -1.471
_refine_diff_density_rms 0.142
_refine_ls_abs_structure_details
;
 Flack x determined using 12742 quotients [(I+)-(I-)]/[(I+)+(I-)]
 (Parsons, Flack and Wagner, Acta Cryst. B69 (2013) 249-259).
;
_refine_ls_abs_structure_Flack -0.017(3)
_refine_ls_extinction_method none
_refine_ls_goodness_of_fit_ref 1.037
_refine_ls_hydrogen_treatment constr
_refine_ls_matrix_type full
_refine_ls_number_parameters 1940
_refine_ls_number_reflns 32323
_refine_ls_number_restraints 577
_refine_ls_restrained_S_all 1.033
_refine_ls_R_factor_all 0.0526
_refine_ls_R_factor_gt 0.0486
_refine_ls_shift/su_max 0.002
_refine_ls_shift/su_mean 0.000
_refine_ls_structure_factor_coef Fsqd
_refine_ls_weighting_details 'w=1/[\s^2^(Fo^2^)+(0.0893P)^2^+25.0396P] where P=(Fo^2^+2Fc^2^)/3'
_refine_ls_weighting_scheme calc
_refine_ls_wR_factor_gt 0.1330
_refine_ls_wR_factor_ref 0.1368
_reflns_Friedel_coverage 0.846
_reflns_Friedel_fraction_full 0.998
_reflns_Friedel_fraction_max 0.965
_reflns_number_gt 29891
_reflns_number_total 32323
_reflns_threshold_expression 'I > 2\s(I)'
_cod_data_source_file c9nr08321a2.cif
_cod_data_source_block am004
_cod_original_formula_sum 'C154 H142 Ag10 N11 O9.50 P12'
_cod_database_code 1556090
_shelx_shelxl_version_number 2018/3
_shelx_space_group_comment
;
The symmetry employed for this shelxl refinement is uniquely defined
by the following loop, which should always be used as a source of
symmetry information in preference to the above space-group names.
They are only intended as comments.
;
_shelx_estimated_absorpt_t_max 0.654
_shelx_estimated_absorpt_t_min 0.293
_olex2_refinement_description
;
1. Fixed Uiso
 At 1.2 times of:
  All C(H) groups, All C(H,H) groups, All N(H) groups
 At 1.5 times of:
  All C(H,H,H) groups
2. Shared sites
{O9A, N9}
{O9, N12}
3. Restrained distances
 C151-N10
 1.137 with sigma of 0.01
 C151-C152
 1.456 with sigma of 0.01
 C152-N10
 2.593 with sigma of 0.02
 C153-C154 = C1H-C1A
 1.456 with sigma of 0.01
 C149-N9
 1.137 with sigma of 0.01
 C149-C150
 1.456 with sigma of 0.01
 C150-N9
 2.593 with sigma of 0.02
 N8-O6 = N8-O5 = N8-O4
 1.24586 with sigma of 0.01
 O6-O5 = O5-O4 = O4-O6
 2.1579 with sigma of 0.02
 N7A-O1A = N7A-O3A = N7A-O2A
 1.24586 with sigma of 0.01
 O1A-O3A = O3A-O2A = O2A-O1A
 2.1579 with sigma of 0.02
 N7-O2 = N7-O3 = N7-O1
 1.24586 with sigma of 0.01
 O2-O3 = O3-O1 = O1-O2
 2.1579 with sigma of 0.02
 C155-N12
 1.137 with sigma of 0.01
 C155-C156
 1.456 with sigma of 0.01
 C156-N12
 2.593 with sigma of 0.02
 N8A-O4A = N8A-O6A = N8A-O5A
 1.24586 with sigma of 0.01
 O4A-O6A = O6A-O5A = O5A-O4A
 2.1579 with sigma of 0.02
 C153-N11 = C1H-N11
 1.137 with sigma of 0.01
 C154-N11 = C1A-N11
 2.593 with sigma of 0.02
 C146-C145 \\sim C147-C148
 with sigma of 0.02
 O10-C145 \\sim O10-C147
 with sigma of 0.02
 C146-O10 \\sim O10-C148
 with sigma of 0.04
 C131-C132 \\sim C132-C127 \\sim C127-C128 \\sim C128-C129 \\sim C129-C130
\\sim C130-C131
 with sigma of 0.02
 C131-C129 \\sim C131-C129 \\sim C128-C132 \\sim C128-C130 \\sim C130-C132
\\sim C129-C127
 with sigma of 0.04
 C1B-C1C \\sim C1C-C1D \\sim C1D-C1E \\sim C1E-C1F \\sim C1F-C1G \\sim C1G-C1B
 with sigma of 0.02
 C1B-C1F \\sim C1B-C1F \\sim C1E-C1C \\sim C1E-C1G \\sim C1G-C1C \\sim C1F-C1D
 with sigma of 0.04
 P11-C1F \\sim P11-C127
 with sigma of 0.02
4. Restrained planarity
 N8, O6, O5, O4
 with sigma of 0.1
 N7A, O1A, O3A, O2A
 with sigma of 0.1
 N7, O2, O3, O1
 with sigma of 0.1
 N8A, O4A, O6A, O5A
 with sigma of 0.1
 C131, C132, C127, C128, C129, C130
 with sigma of 0.1
 C1B, C1C, C1D, C1E, C1F, C1G
 with sigma of 0.1
5. Rigid bond restraints
 N8, O6, O5, O4, N8A, O4A, O6A, O5A
 with sigma for 1-2 distances of 0.01 and sigma for 1-3 distances of 0.01
6. Uiso/Uaniso restraints and constraints
N10 \\sim C151 \\sim C152: within 2A with sigma of 0.04 and sigma for terminal
atoms of 0.08
O10 \\sim C146 \\sim C145 \\sim C147 \\sim C148: within 2A with sigma of 0.04
and sigma for terminal atoms of 0.08
N8 \\sim O6 \\sim O5 \\sim O4: within 2A with sigma of 0.04 and sigma for
terminal atoms of 0.08
N9 \\sim C149 \\sim C150: within 2A with sigma of 0.04 and sigma for terminal
atoms of 0.08
N7A \\sim O1A \\sim O3A \\sim O2A: within 2A with sigma of 0.04 and sigma for
terminal atoms of 0.08
N7 \\sim O2 \\sim O3 \\sim O1: within 2A with sigma of 0.04 and sigma for
terminal atoms of 0.08
N12 \\sim C155 \\sim C156: within 2A with sigma of 0.04 and sigma for terminal
atoms of 0.08
N8A \\sim O4A \\sim O6A \\sim O5A: within 2A with sigma of 0.04 and sigma for
terminal atoms of 0.08
C131 \\sim C132 \\sim C127 \\sim C128 \\sim C129 \\sim C130: within 2A with
sigma of 0.04 and sigma for terminal atoms of 0.08
C1B \\sim C1C \\sim C1D \\sim C1E \\sim C1F \\sim C1G: within 2A with sigma of
0.04 and sigma for terminal atoms of 0.08
N11 \\sim C153 \\sim C154: within 2A with sigma of 0.04 and sigma for terminal
atoms of 0.08
N11 \\sim C1H \\sim C1A: within 2A with sigma of 0.04 and sigma for terminal
atoms of 0.08
Uanis(N8A) \\sim Ueq, Uanis(O4A) \\sim Ueq, Uanis(O6A) \\sim Ueq, Uanis(O5A)
\\sim Ueq: with sigma of 0.01 and sigma for terminal atoms of 0.02
Uanis(O9A) = Uanis(N9)
Uanis(O9) = Uanis(N12)
7. Rigid body (RIGU) restrains
 N10, C151, C152
 with sigma for 1-2 distances of 0.004 and sigma for 1-3 distances of 0.004
 O10, C146, C145, C147, C148
 with sigma for 1-2 distances of 0.004 and sigma for 1-3 distances of 0.004
 N8, O6, O5, O4
 with sigma for 1-2 distances of 0.004 and sigma for 1-3 distances of 0.004
 N9, C149, C150
 with sigma for 1-2 distances of 0.004 and sigma for 1-3 distances of 0.004
 N7A, O1A, O3A, O2A
 with sigma for 1-2 distances of 0.004 and sigma for 1-3 distances of 0.004
 N7, O2, O3, O1
 with sigma for 1-2 distances of 0.004 and sigma for 1-3 distances of 0.004
 N12, C155, C156
 with sigma for 1-2 distances of 0.004 and sigma for 1-3 distances of 0.004
 N8A, O4A, O6A, O5A
 with sigma for 1-2 distances of 0.004 and sigma for 1-3 distances of 0.004
 C131, C132, C127, C128, C129, C130
 with sigma for 1-2 distances of 0.004 and sigma for 1-3 distances of 0.004
 C1B, C1C, C1D, C1E, C1F, C1G
 with sigma for 1-2 distances of 0.004 and sigma for 1-3 distances of 0.004
 N11, C153, C154
 with sigma for 1-2 distances of 0.004 and sigma for 1-3 distances of 0.004
 N11, C1H, C1A
 with sigma for 1-2 distances of 0.004 and sigma for 1-3 distances of 0.004
8. Others
 Sof(C1B)=Sof(H12A)=Sof(C1C)=Sof(H13A)=Sof(C1D)=Sof(H13B)=Sof(C1E)=Sof(H13C)=
 Sof(C1F)=Sof(C1G)=Sof(H12B)=1-FVAR(1)
 Sof(C131)=Sof(H131)=Sof(C132)=Sof(H132)=Sof(C127)=Sof(C128)=Sof(H128)=
 Sof(C129)=Sof(H129)=Sof(C130)=Sof(H130)=FVAR(1)
 Sof(C153)=Sof(C154)=1-FVAR(2)
 Sof(C1A)=Sof(C1H)=FVAR(2)
 Fixed Sof: N8(0.6) O6(0.6) O5(0.6) O4(0.6) N9(0.5) C149(0.5) C150(0.5)
 H15D(0.5) H15E(0.5) H15F(0.5) N7A(0.4) O1A(0.4) O3A(0.4) O2A(0.4) N7(0.6)
 O2(0.6) O3(0.6) O1(0.6) N12(0.5) C155(0.5) C156(0.5) H15G(0.5) H15H(0.5)
 H15I(0.5) N8A(0.4) O4A(0.4) O6A(0.4) O5A(0.4) O9(0.5) O8(0.5) O9A(0.5)
9.a Secondary CH2 refined with riding coordinates:
 C145(H14D,H14E), C147(H14F,H14G)
9.b Me refined with riding coordinates:
 C148(H14H,H14I,H14J), C150(H15D,H15E,H15F), C156(H15G,H15H,H15I)
9.c Aromatic/amide H refined with riding coordinates:
 N3(H3), N4(H4), N1(H1), C18(H18), N2(H2), N5(H5), N6(H6), C92(H92), C65(H65),
 C48(H48), C16(H16), C134(H134), C126(H126), C140(H140), C116(H116), C110(H110),
  C104(H104), C17(H17), C63(H63), C96(H96), C122(H122), C123(H123), C144(H144),
 C124(H124), C44(H44), C62(H62), C64(H64), C135(H135), C136(H136), C80(H80),
 C74(H74), C105(H105), C100(H100), C84(H84), C111(H111), C112(H112), C98(H98),
 C86(H86), C56(H56), C138(H138), C66(H66), C101(H101), C114(H114), C99(H99),
 C87(H87), C15(H15), C90(H90), C28(H28), C102(H102), C40(H40), C142(H142),
 C68(H68), C22(H22), C83(H83), C14(H14), C137(H137), C75(H75), C57(H57),
 C36(H36), C35(H35), C107(H107), C141(H141), C125(H125), C45(H45), C117(H117),
 C59(H59), C76(H76), C12(H12), C88(H88), C108(H108), C50(H50), C93(H93),
 C41(H41), C58(H58), C77(H77), C113(H113), C69(H69), C60(H60), C81(H81),
 C51(H51), C23(H23), C143(H143), C106(H106), C39(H39), C72(H72), C95(H95),
 C47(H47), C42(H42), C118(H118), C46(H46), C38(H38), C52(H52), C11(H11),
 C82(H82), C2(H2A), C78(H78), C6(H6A), C53(H53), C5(H5A), C32(H32), C54(H54),
 C9(H9), C120(H120), C119(H119), C71(H71), C24(H24), C8(H8), C89(H89), C10(H10),
  C4(H4A), C94(H94), C70(H70), C34(H34), C26(H26), C27(H27), C21(H21), C29(H29),
  C30(H30), C20(H20), C3(H3A), C33(H33), C131(H131), C132(H132), C128(H128),
 C129(H129), C130(H130), C1B(H12A), C1C(H13A), C1D(H13B), C1E(H13C), C1G(H12B)
9.d Idealised Me refined as rotating group:
 C152(H15A,H15B,H15C), C146(H14A,H14B,H14C)
;
_olex2_submission_special_instructions 'No special instructions were received'
_oxdiff_exptl_absorpt_empirical_details
;
Empirical correction (ABSPACK) includes:
- Absorption correction using spherical harmonics
- Frame scaling
;

loop_
_space_group_symop_operation_xyz
'x, y, z'
'-x+1/2, -y, z+1/2'
'-x, y+1/2, -z+1/2'
'x+1/2, -y+1/2, -z'

loop_
_atom_site_label
_atom_site_type_symbol
_atom_site_fract_x
_atom_site_fract_y
_atom_site_fract_z
_atom_site_U_iso_or_equiv
_atom_site_adp_type
_atom_site_occupancy
_atom_site_site_symmetry_order
_atom_site_calc_flag
_atom_site_refinement_flags_posn
_atom_site_refinement_flags_adp
_atom_site_refinement_flags_occupancy
_atom_site_disorder_assembly
_atom_site_disorder_group
Ag1 Ag 0.27225(4) 0.45465(2) 0.54171(2) 0.02828(12) Uani 1 1 d . . . . .
Ag10 Ag 0.28064(3) 0.56525(2) 0.70621(2) 0.02931(13) Uani 1 1 d . . . . .
Ag4 Ag 0.38589(4) 0.50719(3) 0.58731(2) 0.03113(13) Uani 1 1 d . . . . .
Ag6 Ag 0.23635(4) 0.45580(3) 0.67874(2) 0.03392(14) Uani 1 1 d . . . . .
Ag9 Ag 0.38828(4) 0.50848(3) 0.65993(2) 0.03327(14) Uani 1 1 d . . . . .
Ag3 Ag 0.24097(4) 0.56704(2) 0.57024(2) 0.03307(14) Uani 1 1 d . . . . .
Ag7 Ag 0.16928(4) 0.55579(3) 0.64829(2) 0.03433(14) Uani 1 1 d . . . . .
Ag2 Ag 0.16249(4) 0.47028(3) 0.60002(2) 0.03489(14) Uani 1 1 d . . . . .
Ag8 Ag 0.31984(4) 0.60856(3) 0.63380(2) 0.03568(14) Uani 1 1 d . . . . .
Ag5 Ag 0.30797(4) 0.41180(3) 0.61465(2) 0.03632(15) Uani 1 1 d . . . . .
P3 P 0.14832(13) 0.44474(9) 0.50370(6) 0.0305(4) Uani 1 1 d . . . . .
P10 P 0.15924(13) 0.57650(10) 0.74545(6) 0.0320(4) Uani 1 1 d . . . . .
P5 P 0.24307(15) 0.66091(9) 0.54360(7) 0.0372(5) Uani 1 1 d . . . . .
P2 P 0.50679(13) 0.48462(9) 0.55212(6) 0.0300(4) Uani 1 1 d . . . . .
P9 P 0.04759(14) 0.57889(10) 0.68307(6) 0.0331(4) Uani 1 1 d . . . . .
P8 P 0.23268(16) 0.36397(9) 0.70780(7) 0.0377(5) Uani 1 1 d . . . . .
P11 P 0.51440(14) 0.52976(11) 0.69248(6) 0.0352(5) Uani 1 1 d D . . . .
P1 P 0.39369(14) 0.41906(10) 0.50788(6) 0.0328(4) Uani 1 1 d . . . . .
P4 P 0.03879(14) 0.44634(10) 0.56684(7) 0.0364(5) Uani 1 1 d . . . . .
P12 P 0.40623(14) 0.59504(11) 0.73832(6) 0.0363(5) Uani 1 1 d . . . . .
P7 P 0.30629(16) 0.31961(10) 0.64240(7) 0.0374(5) Uani 1 1 d . . . . .
P6 P 0.32570(16) 0.70201(10) 0.60771(7) 0.0394(5) Uani 1 1 d . . . . .
N3 N 0.2915(6) 0.7101(3) 0.5661(3) 0.045(2) Uani 1 1 d . . . . .
H3 H 0.299628 0.741791 0.555755 0.054 Uiso 1 1 calc R . . . .
N4 N 0.2673(7) 0.3120(3) 0.6831(2) 0.047(2) Uani 1 1 d . . . . .
H4 H 0.264886 0.278750 0.691872 0.057 Uiso 1 1 calc R . . . .
N1 N 0.4808(5) 0.4549(4) 0.5140(2) 0.0404(18) Uani 1 1 d . . . . .
H1 H 0.514135 0.458150 0.496156 0.048 Uiso 1 1 calc R . . . .
C109 C 0.1447(6) 0.5234(4) 0.7793(2) 0.0361(19) Uani 1 1 d . . . . .
C31 C 0.1543(6) 0.3812(4) 0.4789(3) 0.038(2) Uani 1 1 d . . . . .
C18 C 0.6015(7) 0.4417(4) 0.6051(3) 0.045(2) Uani 1 1 d . . . . .
H18 H 0.564914 0.460631 0.619954 0.054 Uiso 1 1 calc R . . . .
N2 N 0.0582(5) 0.4383(4) 0.5234(2) 0.0402(18) Uani 1 1 d . . . . .
H2 H 0.016902 0.429853 0.509921 0.048 Uiso 1 1 calc R . . . .
C1 C 0.4208(7) 0.3477(4) 0.5121(3) 0.043(2) Uani 1 1 d . . . . .
N5 N 0.0673(5) 0.5840(4) 0.7258(2) 0.0394(18) Uani 1 1 d . . . . .
H5 H 0.026098 0.591383 0.739674 0.047 Uiso 1 1 calc R . . . .
C43 C -0.0112(6) 0.3825(4) 0.5801(3) 0.043(2) Uani 1 1 d . . . . .
C103 C -0.0037(6) 0.6436(4) 0.6726(3) 0.039(2) Uani 1 1 d . . . . .
N6 N 0.4921(5) 0.5594(5) 0.7310(2) 0.052(2) Uani 1 1 d . . . . .
H6 H 0.526922 0.556131 0.748321 0.062 Uiso 1 1 calc R . . . .
C13 C 0.5910(5) 0.4430(4) 0.5696(3) 0.0370(19) Uani 1 1 d . . . . .
C133 C 0.4315(6) 0.6672(5) 0.7339(3) 0.043(2) Uani 1 1 d . . . . .
C121 C 0.5955(6) 0.5718(5) 0.6736(3) 0.044(2) Uani 1 1 d . . . . .
C91 C 0.1305(7) 0.3420(5) 0.7215(3) 0.046(2) Uani 1 1 d . . . . .
C79 C 0.2508(6) 0.2690(4) 0.6170(3) 0.042(2) Uani 1 1 d . . . . .
C115 C 0.1664(6) 0.6405(4) 0.7707(3) 0.0363(19) Uani 1 1 d . . . . .
C61 C 0.4287(7) 0.7281(4) 0.6071(3) 0.042(2) Uani 1 1 d . . . . .
C19 C 0.5586(6) 0.5469(5) 0.5368(3) 0.043(2) Uani 1 1 d . . . . .
C92 C 0.0925(9) 0.2963(5) 0.7095(3) 0.056(3) Uani 1 1 d . . . . .
H92 H 0.118005 0.274243 0.692237 0.067 Uiso 1 1 calc R . . . .
C139 C 0.3976(7) 0.5849(4) 0.7861(3) 0.042(2) Uani 1 1 d . . . . .
C37 C -0.0443(6) 0.4943(5) 0.5678(3) 0.042(2) Uani 1 1 d . . . . .
C97 C -0.0352(5) 0.5288(4) 0.6818(3) 0.038(2) Uani 1 1 d . . . . .
C65 C 0.5405(8) 0.7761(6) 0.5814(3) 0.058(3) Uani 1 1 d . . . . .
H65 H 0.562068 0.797519 0.562833 0.070 Uiso 1 1 calc R . . . .
C48 C -0.0098(8) 0.3683(5) 0.6142(3) 0.057(3) Uani 1 1 d . . . . .
H48 H 0.017823 0.390783 0.630634 0.068 Uiso 1 1 calc R . . . .
C16 C 0.7175(7) 0.3850(5) 0.5985(4) 0.055(3) Uani 1 1 d . . . . .
H16 H 0.762478 0.366650 0.608566 0.066 Uiso 1 1 calc R . . . .
C85 C 0.2872(7) 0.3564(5) 0.7492(3) 0.046(2) Uani 1 1 d . . . . .
C134 C 0.3745(8) 0.7022(5) 0.7193(3) 0.052(3) Uani 1 1 d . . . . .
H134 H 0.323665 0.688146 0.711952 0.062 Uiso 1 1 calc R . . . .
C126 C 0.5987(7) 0.5786(5) 0.6373(3) 0.047(2) Uani 1 1 d . . . . .
H126 H 0.558668 0.561988 0.622982 0.057 Uiso 1 1 calc R . . . .
C140 C 0.4193(7) 0.5345(5) 0.7998(3) 0.051(3) Uani 1 1 d . . . . .
H140 H 0.444818 0.507641 0.785603 0.061 Uiso 1 1 calc R . . . .
C55 C 0.1410(7) 0.6876(5) 0.5360(3) 0.051(3) Uani 1 1 d . . . . .
C116 C 0.1832(6) 0.6870(4) 0.7516(3) 0.041(2) Uani 1 1 d . . . . .
H116 H 0.186747 0.685081 0.726763 0.049 Uiso 1 1 calc R . . . .
C25 C 0.1302(6) 0.4961(4) 0.4698(3) 0.0379(19) Uani 1 1 d . . . . .
C49 C 0.2851(6) 0.6677(4) 0.4994(3) 0.044(2) Uani 1 1 d . . . . .
C73 C 0.4088(7) 0.2917(4) 0.6446(3) 0.045(2) Uani 1 1 d . . . . .
C110 C 0.0698(6) 0.5088(4) 0.7923(3) 0.042(2) Uani 1 1 d . . . . .
H110 H 0.022665 0.526728 0.783973 0.050 Uiso 1 1 calc R . . . .
C104 C -0.0033(9) 0.6606(6) 0.6386(4) 0.064(4) Uani 1 1 d . . . . .
H104 H 0.023184 0.639422 0.621187 0.077 Uiso 1 1 calc R . . . .
C17 C 0.6650(7) 0.4131(5) 0.6193(4) 0.055(3) Uani 1 1 d . . . . .
H17 H 0.672396 0.412846 0.644013 0.067 Uiso 1 1 calc R . . . .
C63 C 0.5570(8) 0.7297(6) 0.6373(3) 0.055(3) Uani 1 1 d . . . . .
H63 H 0.590089 0.719505 0.656604 0.066 Uiso 1 1 calc R . . . .
C96 C 0.0933(7) 0.3733(5) 0.7479(3) 0.055(3) Uani 1 1 d . . . . .
H96 H 0.119150 0.404982 0.756999 0.066 Uiso 1 1 calc R . . . .
C122 C 0.6522(7) 0.5994(6) 0.6941(4) 0.056(3) Uani 1 1 d . . . . .
H122 H 0.649080 0.596968 0.718912 0.068 Uiso 1 1 calc R . . . .
C123 C 0.7126(8) 0.6302(6) 0.6789(4) 0.065(3) Uani 1 1 d . . . . .
H123 H 0.750832 0.648776 0.693261 0.078 Uiso 1 1 calc R . . . .
C144 C 0.3567(7) 0.6247(5) 0.8059(3) 0.045(2) Uani 1 1 d . . . . .
H144 H 0.340867 0.658592 0.795810 0.055 Uiso 1 1 calc R . . . .
C124 C 0.7174(8) 0.6341(6) 0.6429(4) 0.063(3) Uani 1 1 d . . . . .
H124 H 0.760346 0.653832 0.632208 0.075 Uiso 1 1 calc R . . . .
C44 C -0.0531(8) 0.3489(5) 0.5562(3) 0.052(3) Uani 1 1 d . . . . .
H44 H -0.055810 0.358534 0.532074 0.062 Uiso 1 1 calc R . . . .
C62 C 0.4782(7) 0.7132(5) 0.6359(3) 0.050(3) Uani 1 1 d . . . . .
H62 H 0.456445 0.691624 0.654298 0.060 Uiso 1 1 calc R . . . .
C64 C 0.5890(8) 0.7623(5) 0.6098(3) 0.058(3) Uani 1 1 d . . . . .
H64 H 0.643355 0.774696 0.610847 0.069 Uiso 1 1 calc R . . . .
C67 C 0.2691(7) 0.7533(5) 0.6327(3) 0.046(2) Uani 1 1 d . . . . .
C135 C 0.3913(11) 0.7571(6) 0.7154(4) 0.066(4) Uani 1 1 d . . . . .
H135 H 0.351041 0.780719 0.706107 0.079 Uiso 1 1 calc R . . . .
C136 C 0.4627(11) 0.7774(6) 0.7244(3) 0.068(4) Uani 1 1 d . . . . .
H136 H 0.472955 0.815465 0.721951 0.082 Uiso 1 1 calc R . . . .
C80 C 0.2788(9) 0.2151(5) 0.6107(4) 0.066(3) Uani 1 1 d . . . . .
H80 H 0.327417 0.202238 0.621122 0.079 Uiso 1 1 calc R . . . .
C74 C 0.4639(8) 0.3132(5) 0.6202(4) 0.058(3) Uani 1 1 d . . . . .
H74 H 0.446832 0.340075 0.603778 0.070 Uiso 1 1 calc R . . . .
C7 C 0.3852(6) 0.4273(4) 0.4601(3) 0.040(2) Uani 1 1 d . . . . .
C105 C -0.0429(11) 0.7103(8) 0.6294(5) 0.087(6) Uani 1 1 d . . . . .
H105 H -0.040746 0.723566 0.606020 0.104 Uiso 1 1 calc R . . . .
C100 C -0.1514(8) 0.4470(6) 0.6777(4) 0.065(3) Uani 1 1 d . . . . .
H100 H -0.191344 0.419072 0.676851 0.078 Uiso 1 1 calc R . . . .
C84 C 0.1785(8) 0.2847(6) 0.6026(4) 0.058(3) Uani 1 1 d . . . . .
H84 H 0.159838 0.320981 0.606410 0.070 Uiso 1 1 calc R . . . .
C111 C 0.0630(7) 0.4683(5) 0.8174(3) 0.046(2) Uani 1 1 d . . . . .
H111 H 0.011217 0.458640 0.826252 0.056 Uiso 1 1 calc R . . . .
C112 C 0.1317(8) 0.4416(5) 0.8299(3) 0.050(3) Uani 1 1 d . . . . .
H112 H 0.127529 0.414143 0.847443 0.060 Uiso 1 1 calc R . . . .
C98 C -0.0187(8) 0.4779(6) 0.6945(4) 0.060(3) Uani 1 1 d . . . . .
H98 H 0.032880 0.469983 0.704220 0.072 Uiso 1 1 calc R . . . .
C86 C 0.3528(8) 0.3907(5) 0.7554(3) 0.052(3) Uani 1 1 d . . . . .
H86 H 0.368174 0.417061 0.738297 0.062 Uiso 1 1 calc R . . . .
C56 C 0.1148(9) 0.7362(6) 0.5517(4) 0.062(3) Uani 1 1 d . . . . .
H56 H 0.148285 0.755585 0.567690 0.074 Uiso 1 1 calc R . . . .
C138 C 0.5070(8) 0.6888(7) 0.7435(3) 0.061(3) Uani 1 1 d . . . . .
H138 H 0.546735 0.665950 0.753912 0.073 Uiso 1 1 calc R . . . .
C66 C 0.4614(8) 0.7587(5) 0.5800(3) 0.055(3) Uani 1 1 d . . . . .
H66 H 0.428856 0.767763 0.560354 0.066 Uiso 1 1 calc R . . . .
C101 C -0.1674(9) 0.4987(7) 0.6632(4) 0.072(4) Uani 1 1 d . . . . .
H101 H -0.218158 0.505911 0.652476 0.087 Uiso 1 1 calc R . . . .
C114 C 0.2135(6) 0.4955(4) 0.7904(3) 0.043(2) Uani 1 1 d . . . . .
H114 H 0.264764 0.503488 0.780473 0.052 Uiso 1 1 calc R . . . .
C99 C -0.0787(8) 0.4370(6) 0.6930(4) 0.060(3) Uani 1 1 d . . . . .
H99 H -0.068180 0.402017 0.702864 0.072 Uiso 1 1 calc R . . . .
C87 C 0.3966(9) 0.3862(5) 0.7873(4) 0.066(4) Uani 1 1 d . . . . .
H87 H 0.441451 0.409467 0.791811 0.079 Uiso 1 1 calc R . . . .
C15 C 0.7049(7) 0.3833(5) 0.5626(4) 0.058(3) Uani 1 1 d . . . . .
H15 H 0.739905 0.362196 0.548206 0.070 Uiso 1 1 calc R . . . .
C90 C 0.2672(8) 0.3194(7) 0.7745(4) 0.070(4) Uani 1 1 d . . . . .
H90 H 0.222193 0.296034 0.770526 0.084 Uiso 1 1 calc R . . . .
C28 C 0.1115(9) 0.5761(5) 0.4184(3) 0.057(3) Uani 1 1 d . . . . .
H28 H 0.104928 0.603086 0.400742 0.069 Uiso 1 1 calc R . . . .
C102 C -0.1077(8) 0.5400(5) 0.6646(4) 0.058(3) Uani 1 1 d . . . . .
H102 H -0.116794 0.574719 0.654108 0.069 Uiso 1 1 calc R . . . .
C40 C -0.1656(9) 0.5747(6) 0.5672(4) 0.065(3) Uani 1 1 d . . . . .
H40 H -0.207010 0.601586 0.566740 0.078 Uiso 1 1 calc R . . . .
C142 C 0.3643(8) 0.5631(6) 0.8556(3) 0.057(3) Uani 1 1 d . . . . .
H142 H 0.354439 0.555779 0.879658 0.068 Uiso 1 1 calc R . . . .
C68 C 0.1957(7) 0.7360(6) 0.6475(4) 0.056(3) Uani 1 1 d . . . . .
H68 H 0.178610 0.699144 0.644836 0.067 Uiso 1 1 calc R . . . .
C22 C 0.6271(10) 0.6449(6) 0.5138(5) 0.075(4) Uani 1 1 d . . . . .
H22 H 0.649822 0.677808 0.504901 0.090 Uiso 1 1 calc R . . . .
C83 C 0.1325(10) 0.2497(7) 0.5830(4) 0.070(4) Uani 1 1 d . . . . .
H83 H 0.081728 0.261213 0.573954 0.084 Uiso 1 1 calc R . . . .
C14 C 0.6413(7) 0.4123(5) 0.5475(4) 0.051(3) Uani 1 1 d . . . . .
H14 H 0.632318 0.411340 0.522919 0.061 Uiso 1 1 calc R . . . .
C137 C 0.5228(10) 0.7430(7) 0.7375(4) 0.071(4) Uani 1 1 d . . . . .
H137 H 0.574994 0.757269 0.742410 0.085 Uiso 1 1 calc R . . . .
C75 C 0.5432(8) 0.2950(6) 0.6202(5) 0.069(4) Uani 1 1 d . . . . .
H75 H 0.580953 0.309451 0.603867 0.083 Uiso 1 1 calc R . . . .
C57 C 0.0382(10) 0.7552(7) 0.5431(4) 0.076(4) Uani 1 1 d . . . . .
H57 H 0.020961 0.789497 0.552082 0.091 Uiso 1 1 calc R . . . .
C36 C 0.1887(9) 0.3365(5) 0.4957(4) 0.055(3) Uani 1 1 d . . . . .
H36 H 0.206113 0.339768 0.519391 0.066 Uiso 1 1 calc R . . . .
C35 C 0.1981(10) 0.2864(6) 0.4779(4) 0.066(4) Uani 1 1 d . . . . .
H35 H 0.221440 0.255883 0.489554 0.080 Uiso 1 1 calc R . . . .
C107 C -0.0835(9) 0.7221(6) 0.6879(4) 0.065(4) Uani 1 1 d . . . . .
H107 H -0.110274 0.742999 0.705409 0.078 Uiso 1 1 calc R . . . .
C141 C 0.4025(8) 0.5244(6) 0.8351(3) 0.057(3) Uani 1 1 d . . . . .
H141 H 0.417526 0.490352 0.845132 0.068 Uiso 1 1 calc R . . . .
C125 C 0.6590(7) 0.6088(5) 0.6222(4) 0.058(3) Uani 1 1 d . . . . .
H125 H 0.660947 0.612526 0.597405 0.070 Uiso 1 1 calc R . . . .
C45 C -0.0903(8) 0.3021(6) 0.5681(4) 0.062(3) Uani 1 1 d . . . . .
H45 H -0.117921 0.279246 0.551923 0.075 Uiso 1 1 calc R . . . .
C117 C 0.1952(7) 0.7371(5) 0.7688(3) 0.050(3) Uani 1 1 d . . . . .
H117 H 0.207240 0.768939 0.755503 0.060 Uiso 1 1 calc R . . . .
C59 C 0.0151(9) 0.6795(8) 0.5073(5) 0.075(4) Uani 1 1 d . . . . .
H59 H -0.019277 0.660241 0.491651 0.089 Uiso 1 1 calc R . . . .
C76 C 0.5674(9) 0.2553(6) 0.6443(4) 0.071(4) Uani 1 1 d . . . . .
H76 H 0.621773 0.242720 0.644674 0.085 Uiso 1 1 calc R . . . .
C12 C 0.4060(8) 0.4764(5) 0.4455(3) 0.051(3) Uani 1 1 d . . . . .
H12 H 0.427824 0.504508 0.459859 0.061 Uiso 1 1 calc R . . . .
C88 C 0.3731(11) 0.3474(7) 0.8119(3) 0.078(5) Uani 1 1 d . . . . .
H88 H 0.401997 0.343947 0.833284 0.094 Uiso 1 1 calc R . . . .
C108 C -0.0441(8) 0.6741(5) 0.6975(3) 0.057(3) Uani 1 1 d . . . . .
H108 H -0.044941 0.662305 0.721259 0.068 Uiso 1 1 calc R . . . .
C50 C 0.2664(9) 0.7096(8) 0.4777(4) 0.079(5) Uani 1 1 d . . . . .
H50 H 0.230122 0.736897 0.485860 0.095 Uiso 1 1 calc R . . . .
C93 C 0.0167(10) 0.2815(6) 0.7221(4) 0.068(4) Uani 1 1 d . . . . .
H93 H -0.010179 0.250405 0.712786 0.082 Uiso 1 1 calc R . . . .
C41 C -0.0892(9) 0.5883(6) 0.5624(5) 0.069(4) Uani 1 1 d . . . . .
H41 H -0.076288 0.625720 0.558462 0.083 Uiso 1 1 calc R . . . .
C58 C -0.0119(10) 0.7271(9) 0.5227(5) 0.089(6) Uani 1 1 d . . . . .
H58 H -0.065493 0.739659 0.518717 0.107 Uiso 1 1 calc R . . . .
C77 C 0.5105(12) 0.2340(8) 0.6682(4) 0.086(5) Uani 1 1 d . . . . .
H77 H 0.526097 0.206528 0.684511 0.103 Uiso 1 1 calc R . . . .
C113 C 0.2062(8) 0.4560(5) 0.8161(3) 0.052(3) Uani 1 1 d . . . . .
H113 H 0.253430 0.438272 0.824581 0.062 Uiso 1 1 calc R . . . .
C69 C 0.1489(10) 0.7724(6) 0.6657(4) 0.070(4) Uani 1 1 d . . . . .
H69 H 0.099390 0.760449 0.675791 0.084 Uiso 1 1 calc R . . . .
C60 C 0.0906(8) 0.6595(6) 0.5142(4) 0.064(3) Uani 1 1 d . . . . .
H60 H 0.107911 0.626188 0.503853 0.077 Uiso 1 1 calc R . . . .
C81 C 0.2323(11) 0.1810(6) 0.5885(5) 0.076(4) Uani 1 1 d . . . . .
H81 H 0.252714 0.145992 0.582213 0.092 Uiso 1 1 calc R . . . .
C51 C 0.2972(10) 0.7145(9) 0.4446(5) 0.084(5) Uani 1 1 d . . . . .
H51 H 0.283016 0.744675 0.430152 0.101 Uiso 1 1 calc R . . . .
C23 C 0.5593(18) 0.6450(7) 0.5290(6) 0.110(8) Uani 1 1 d . . . . .
H23 H 0.532053 0.678809 0.532216 0.132 Uiso 1 1 calc R . . . .
C143 C 0.3403(7) 0.6126(5) 0.8411(3) 0.052(3) Uani 1 1 d . . . . .
H143 H 0.312446 0.638488 0.855201 0.062 Uiso 1 1 calc R . . . .
C106 C -0.0846(9) 0.7392(6) 0.6550(5) 0.072(4) Uani 1 1 d . . . . .
H106 H -0.113874 0.771263 0.648923 0.086 Uiso 1 1 calc R . . . .
C39 C -0.1848(9) 0.5180(8) 0.5732(6) 0.096(6) Uani 1 1 d . . . . .
H39 H -0.239417 0.507060 0.576373 0.115 Uiso 1 1 calc R . . . .
C72 C 0.2941(12) 0.8070(6) 0.6367(5) 0.079(5) Uani 1 1 d . . . . .
H72 H 0.343771 0.819337 0.627021 0.095 Uiso 1 1 calc R . . . .
C95 C 0.0183(8) 0.3571(6) 0.7605(4) 0.061(3) Uani 1 1 d . . . . .
H95 H -0.007649 0.378062 0.778207 0.074 Uiso 1 1 calc R . . . .
C47 C -0.0489(10) 0.3206(7) 0.6257(4) 0.071(4) Uani 1 1 d . . . . .
H47 H -0.047965 0.311131 0.649876 0.086 Uiso 1 1 calc R . . . .
C42 C -0.0267(7) 0.5500(6) 0.5628(4) 0.065(4) Uani 1 1 d . . . . .
H42 H 0.027689 0.561582 0.559624 0.078 Uiso 1 1 calc R . . . .
C118 C 0.1898(8) 0.7406(5) 0.8042(4) 0.059(3) Uani 1 1 d . . . . .
H118 H 0.200208 0.774322 0.815743 0.070 Uiso 1 1 calc R . . . .
C46 C -0.0884(9) 0.2878(6) 0.6022(4) 0.066(4) Uani 1 1 d . . . . .
H46 H -0.114188 0.255257 0.609934 0.080 Uiso 1 1 calc R . . . .
C38 C -0.1240(8) 0.4796(6) 0.5744(5) 0.073(4) Uani 1 1 d . . . . .
H38 H -0.136643 0.442606 0.579712 0.088 Uiso 1 1 calc R . . . .
C52 C 0.3496(14) 0.6744(8) 0.4324(4) 0.089(6) Uani 1 1 d . . . . .
H52 H 0.370085 0.675903 0.409164 0.107 Uiso 1 1 calc R . . . .
C11 C 0.3955(10) 0.4853(6) 0.4097(3) 0.065(4) Uani 1 1 d . . . . .
H11 H 0.413201 0.518771 0.399632 0.078 Uiso 1 1 calc R . . . .
C82 C 0.1612(10) 0.1966(7) 0.5763(4) 0.075(4) Uani 1 1 d . . . . .
H82 H 0.129384 0.171793 0.562965 0.090 Uiso 1 1 calc R . . . .
C2 C 0.4890(11) 0.3269(6) 0.4950(5) 0.078(5) Uani 1 1 d . . . . .
H2A H 0.520467 0.350092 0.480421 0.093 Uiso 1 1 calc R . . . .
C78 C 0.4318(10) 0.2532(7) 0.6679(4) 0.070(4) Uani 1 1 d . . . . .
H78 H 0.393714 0.239157 0.684277 0.084 Uiso 1 1 calc R . . . .
C6 C 0.3784(10) 0.3144(5) 0.5329(4) 0.064(3) Uani 1 1 d . . . . .
H6A H 0.332633 0.328025 0.545174 0.077 Uiso 1 1 calc R . . . .
C53 C 0.3713(18) 0.6330(7) 0.4541(5) 0.118(10) Uani 1 1 d . . . . .
H53 H 0.409047 0.606391 0.446319 0.141 Uiso 1 1 calc R . . . .
C5 C 0.4012(15) 0.2587(5) 0.5369(4) 0.084(6) Uani 1 1 d . . . . .
H5A H 0.370206 0.235411 0.551630 0.101 Uiso 1 1 calc R . . . .
C32 C 0.1250(12) 0.3753(7) 0.4457(4) 0.074(4) Uani 1 1 d . . . . .
H32 H 0.098882 0.405205 0.434564 0.089 Uiso 1 1 calc R . . . .
C54 C 0.3386(12) 0.6292(5) 0.4878(4) 0.073(5) Uani 1 1 d . . . . .
H54 H 0.353743 0.599764 0.502656 0.088 Uiso 1 1 calc R . . . .
C9 C 0.3335(10) 0.3966(7) 0.4043(4) 0.071(4) Uani 1 1 d . . . . .
H9 H 0.306836 0.369574 0.390629 0.085 Uiso 1 1 calc R . . . .
C120 C 0.1578(8) 0.6444(5) 0.8061(3) 0.052(3) Uani 1 1 d . . . . .
H120 H 0.144258 0.612759 0.819321 0.063 Uiso 1 1 calc R . . . .
C119 C 0.1688(10) 0.6943(6) 0.8234(4) 0.067(4) Uani 1 1 d . . . . .
H119 H 0.161917 0.696609 0.848041 0.081 Uiso 1 1 calc R . . . .
C71 C 0.2431(15) 0.8426(7) 0.6556(6) 0.106(7) Uani 1 1 d . . . . .
H71 H 0.258898 0.879722 0.658474 0.127 Uiso 1 1 calc R . . . .
C24 C 0.5217(11) 0.5956(6) 0.5418(5) 0.083(5) Uani 1 1 d . . . . .
H24 H 0.471169 0.597275 0.553638 0.100 Uiso 1 1 calc R . . . .
C8 C 0.3474(9) 0.3875(6) 0.4403(3) 0.061(3) Uani 1 1 d . . . . .
H8 H 0.330919 0.354178 0.450827 0.074 Uiso 1 1 calc R . . . .
C89 C 0.3088(10) 0.3142(10) 0.8052(4) 0.089(6) Uani 1 1 d . . . . .
H89 H 0.292857 0.287496 0.821965 0.107 Uiso 1 1 calc R . . . .
C10 C 0.3591(11) 0.4457(7) 0.3886(3) 0.071(4) Uani 1 1 d . . . . .
H10 H 0.351931 0.451704 0.364166 0.085 Uiso 1 1 calc R . . . .
C4 C 0.4618(14) 0.2398(5) 0.5212(4) 0.086(6) Uani 1 1 d . . . . .
H4A H 0.475367 0.202264 0.524076 0.103 Uiso 1 1 calc R . . . .
C94 C -0.0186(9) 0.3114(6) 0.7478(4) 0.064(3) Uani 1 1 d . . . . .
H94 H -0.069512 0.300383 0.756937 0.077 Uiso 1 1 calc R . . . .
C70 C 0.1727(15) 0.8257(9) 0.6697(5) 0.099(6) Uani 1 1 d . . . . .
H70 H 0.139627 0.850700 0.682296 0.119 Uiso 1 1 calc R . . . .
C34 C 0.1743(12) 0.2817(6) 0.4448(4) 0.077(5) Uani 1 1 d . . . . .
H34 H 0.184650 0.248960 0.432202 0.092 Uiso 1 1 calc R . . . .
C26 C 0.1942(9) 0.5121(9) 0.4496(5) 0.095(7) Uani 1 1 d . . . . .
H26 H 0.245700 0.495890 0.453408 0.113 Uiso 1 1 calc R . . . .
C27 C 0.1858(13) 0.5509(9) 0.4238(6) 0.109(8) Uani 1 1 d . . . . .
H27 H 0.230884 0.560619 0.409698 0.131 Uiso 1 1 calc R . . . .
C21 C 0.6679(12) 0.5948(9) 0.5104(6) 0.106(7) Uani 1 1 d . . . . .
H21 H 0.720057 0.593984 0.499934 0.127 Uiso 1 1 calc R . . . .
C29 C 0.0504(12) 0.5613(8) 0.4385(6) 0.098(7) Uani 1 1 d . . . . .
H29 H -0.001069 0.577679 0.435012 0.118 Uiso 1 1 calc R . . . .
C30 C 0.0598(10) 0.5216(9) 0.4652(6) 0.101(7) Uani 1 1 d . . . . .
H30 H 0.015448 0.513029 0.480025 0.122 Uiso 1 1 calc R . . . .
C20 C 0.6342(10) 0.5481(8) 0.5217(6) 0.096(7) Uani 1 1 d . . . . .
H20 H 0.663407 0.514832 0.519290 0.115 Uiso 1 1 calc R . . . .
C3 C 0.5105(14) 0.2731(7) 0.4993(6) 0.097(7) Uani 1 1 d . . . . .
H3A H 0.556764 0.258625 0.487872 0.116 Uiso 1 1 calc R . . . .
C33 C 0.1331(14) 0.3261(7) 0.4281(4) 0.087(5) Uani 1 1 d . . . . .
H33 H 0.111570 0.321786 0.405146 0.105 Uiso 1 1 calc R . . . .
N10 N -0.1794(18) 0.5323(14) 0.7601(8) 0.184(13) Uani 1 1 d D U . . .
C151 C -0.1614(17) 0.5010(14) 0.7817(8) 0.153(11) Uani 1 1 d D U . . .
C152 C -0.1470(17) 0.4611(14) 0.8090(9) 0.171(14) Uani 1 1 d D U . . .
H15A H -0.173660 0.426590 0.802826 0.256 Uiso 1 1 calc GR . . . .
H15B H -0.168801 0.474657 0.831232 0.256 Uiso 1 1 calc GR . . . .
H15C H -0.088689 0.454902 0.811400 0.256 Uiso 1 1 calc GR . . . .
O10 O 0.5961(18) 0.5098(9) 0.8486(6) 0.179(9) Uani 1 1 d D U . . .
C146 C 0.5721(18) 0.6036(12) 0.8745(11) 0.190(15) Uani 1 1 d D U . . .
H14A H 0.604201 0.612094 0.853656 0.285 Uiso 1 1 calc GR . . . .
H14B H 0.587565 0.628184 0.893683 0.285 Uiso 1 1 calc GR . . . .
H14C H 0.514555 0.608345 0.869261 0.285 Uiso 1 1 calc GR . . . .
C145 C 0.588(3) 0.5420(16) 0.8860(8) 0.199(14) Uani 1 1 d D U . . .
H14D H 0.542823 0.527439 0.900055 0.239 Uiso 1 1 calc R . . . .
H14E H 0.638840 0.538882 0.899772 0.239 Uiso 1 1 calc R . . . .
C147 C 0.5883(18) 0.4444(12) 0.8533(8) 0.151(9) Uani 1 1 d D U . . .
H14F H 0.533561 0.433635 0.861270 0.182 Uiso 1 1 calc R . . . .
H14G H 0.629173 0.429891 0.869851 0.182 Uiso 1 1 calc R . . . .
C148 C 0.606(3) 0.425(2) 0.8135(10) 0.25(2) Uani 1 1 d D U . . .
H14H H 0.602903 0.385265 0.812103 0.370 Uiso 1 1 calc R . . . .
H14I H 0.564986 0.441269 0.797904 0.370 Uiso 1 1 calc R . . . .
H14J H 0.659585 0.437566 0.806395 0.370 Uiso 1 1 calc R . . . .
N11 N -0.0882(9) 0.4086(7) 0.4754(4) 0.090(4) Uani 1 1 d D U . . .
C153 C -0.1536(18) 0.425(2) 0.4734(12) 0.098(12) Uani 0.51(5) 1 d D U P A 1
C154 C -0.225(3) 0.455(2) 0.4629(19) 0.15(2) Uani 0.51(5) 1 d D U P A 1
N8 N 0.3095(13) 0.8664(7) 0.5508(6) 0.097(7) Uani 0.6 1 d D U P B 1
O6 O 0.304(3) 0.9057(10) 0.5719(7) 0.170(14) Uani 0.6 1 d D U P B 1
O5 O 0.3595(17) 0.8663(13) 0.5269(8) 0.146(10) Uani 0.6 1 d D U P B 1
O4 O 0.2639(15) 0.8265(7) 0.5532(7) 0.113(8) Uani 0.6 1 d D U P B 1
N9 N -0.0455(10) 0.6270(6) 0.7848(4) 0.098(4) Uani 0.5 1 d D U P C 1
C149 C -0.0527(17) 0.6402(12) 0.8135(5) 0.068(7) Uani 0.5 1 d D U P C 1
C150 C -0.060(3) 0.6650(19) 0.8483(7) 0.105(13) Uani 0.5 1 d D U P C 1
H15D H -0.069464 0.636346 0.865768 0.158 Uiso 0.5 1 calc R . P C 1
H15E H -0.010516 0.684866 0.853940 0.158 Uiso 0.5 1 calc R . P C 1
H15F H -0.106048 0.690517 0.848354 0.158 Uiso 0.5 1 calc R . P C 1
N7A N 0.2453(17) 0.1757(11) 0.7295(10) 0.113(13) Uani 0.4 1 d D U P D 2
O1A O 0.257(3) 0.1254(11) 0.7311(16) 0.17(2) Uani 0.4 1 d D U P D 2
O3A O 0.297(2) 0.2080(14) 0.7189(15) 0.16(2) Uani 0.4 1 d D U P D 2
O2A O 0.178(3) 0.193(2) 0.738(2) 0.22(3) Uani 0.4 1 d D U P D 2
N7 N 0.2548(11) 0.1598(8) 0.6957(6) 0.091(6) Uani 0.6 1 d D U P E 1
O2 O 0.2429(18) 0.1169(9) 0.6790(7) 0.131(9) Uani 0.6 1 d D U P E 1
O3 O 0.2108(13) 0.2007(8) 0.6941(9) 0.138(11) Uani 0.6 1 d D U P E 1
O1 O 0.3093(14) 0.1606(9) 0.7181(7) 0.116(8) Uani 0.6 1 d D U P E 1
C1A C -0.184(2) 0.4913(13) 0.4803(9) 0.083(11) Uani 0.49(5) 1 d D U P A 2
N12 N 0.6106(9) 0.4383(7) 0.4562(5) 0.102(5) Uani 0.5 1 d D U P F 2
C155 C 0.633(4) 0.4577(17) 0.4307(8) 0.135(17) Uani 0.5 1 d D U P F 2
C156 C 0.650(5) 0.4735(19) 0.3946(9) 0.17(2) Uani 0.5 1 d D U P F 2
H15G H 0.687916 0.504308 0.394442 0.248 Uiso 0.5 1 calc R . P F 2
H15H H 0.674063 0.442440 0.382116 0.248 Uiso 0.5 1 calc R . P F 2
H15I H 0.599666 0.484272 0.382992 0.248 Uiso 0.5 1 calc R . P F 2
N8A N 0.315(3) 0.8779(15) 0.5458(11) 0.181(18) Uani 0.4 1 d D U P G 2
O4A O 0.3158(13) 0.8289(13) 0.5372(8) 0.091(8) Uani 0.4 1 d D U P G 2
O6A O 0.376(4) 0.908(2) 0.544(2) 0.22(2) Uani 0.4 1 d D U P G 2
O5A O 0.251(4) 0.898(3) 0.558(2) 0.21(2) Uani 0.4 1 d D U P G 2
C131 C 0.5610(11) 0.3679(7) 0.7064(5) 0.051(5) Uani 0.64(3) 1 d D U P H 1
H131 H 0.532398 0.334665 0.702695 0.061 Uiso 0.64(3) 1 calc R . P H 1
C132 C 0.5252(11) 0.4172(7) 0.6975(5) 0.045(4) Uani 0.64(3) 1 d D U P H 1
H132 H 0.472530 0.417985 0.687666 0.054 Uiso 0.64(3) 1 calc R . P H 1
C127 C 0.5674(11) 0.4653(7) 0.7033(6) 0.040(5) Uani 0.64(3) 1 d D U P H 1
C128 C 0.6433(10) 0.4643(7) 0.7179(6) 0.056(6) Uani 0.64(3) 1 d D U P H 1
H128 H 0.672195 0.497499 0.721273 0.067 Uiso 0.64(3) 1 calc R . P H 1
C129 C 0.6778(10) 0.4148(6) 0.7278(6) 0.060(6) Uani 0.64(3) 1 d D U P H 1
H129 H 0.728550 0.414219 0.739476 0.072 Uiso 0.64(3) 1 calc R . P H 1
C130 C 0.6380(10) 0.3666(7) 0.7205(5) 0.049(5) Uani 0.64(3) 1 d D U P H 1
H130 H 0.663442 0.332536 0.725140 0.059 Uiso 0.64(3) 1 calc R . P H 1
C1B C 0.660(3) 0.4319(18) 0.7543(11) 0.088(12) Uani 0.36(3) 1 d D U P H 2
H12A H 0.695781 0.436436 0.773565 0.105 Uiso 0.36(3) 1 calc R . P H 2
C1C C 0.649(3) 0.3817(19) 0.7401(12) 0.097(14) Uani 0.36(3) 1 d D U P H 2
H13A H 0.676557 0.350773 0.749290 0.117 Uiso 0.36(3) 1 calc R . P H 2
C1D C 0.598(3) 0.376(2) 0.7124(13) 0.093(14) Uani 0.36(3) 1 d D U P H 2
H13B H 0.590867 0.341498 0.701692 0.112 Uiso 0.36(3) 1 calc R . P H 2
C1E C 0.557(3) 0.4201(18) 0.7002(14) 0.085(14) Uani 0.36(3) 1 d D U P H 2
H13C H 0.516148 0.414961 0.682856 0.103 Uiso 0.36(3) 1 calc R . P H 2
C1F C 0.572(3) 0.4715(14) 0.7121(12) 0.062(11) Uani 0.36(3) 1 d D U P H 2
C1G C 0.620(2) 0.4755(16) 0.7412(10) 0.076(11) Uani 0.36(3) 1 d D U P H 2
H12B H 0.624474 0.509945 0.752566 0.091 Uiso 0.36(3) 1 calc R . P H 2
C1H C -0.1280(16) 0.4456(8) 0.4770(8) 0.060(6) Uani 0.49(5) 1 d D U P A 2
O9 O 0.6106(9) 0.4383(7) 0.4562(5) 0.102(5) Uani 0.5 1 d . . P I 1
O8 O 0.521(3) 0.6189(10) 0.3890(8) 0.143(16) Uani 0.5 1 d . . P . .
O9A O -0.0455(10) 0.6270(6) 0.7848(4) 0.098(4) Uani 0.5 1 d . . P J 2
O7 O 0.6148(9) 0.5668(8) 0.7852(3) 0.117(6) Uani 1 1 d . . . . .

loop_
_atom_site_aniso_label
_atom_site_aniso_U_11
_atom_site_aniso_U_22
_atom_site_aniso_U_33
_atom_site_aniso_U_23
_atom_site_aniso_U_13
_atom_site_aniso_U_12
Ag1 0.0287(3) 0.0276(3) 0.0286(3) -0.0017(2) 0.0008(2) -0.0022(2)
Ag10 0.0281(3) 0.0304(3) 0.0295(3) -0.0043(2) 0.0014(2) 0.0006(2)
Ag4 0.0331(3) 0.0328(3) 0.0275(3) -0.0016(2) -0.0002(2) 0.0031(2)
Ag6 0.0332(3) 0.0289(3) 0.0397(3) -0.0005(2) 0.0014(2) -0.0002(2)
Ag9 0.0366(3) 0.0346(3) 0.0287(3) -0.0023(2) 0.0051(2) -0.0017(2)
Ag3 0.0327(3) 0.0270(3) 0.0396(3) 0.0006(2) 0.0012(2) 0.0015(2)
Ag7 0.0352(3) 0.0368(3) 0.0310(3) -0.0029(2) 0.0008(2) -0.0006(3)
Ag2 0.0360(3) 0.0356(3) 0.0331(3) -0.0035(2) 0.0035(2) 0.0002(3)
Ag8 0.0386(3) 0.0321(3) 0.0363(3) 0.0059(2) 0.0007(3) -0.0009(3)
Ag5 0.0420(3) 0.0329(3) 0.0340(3) 0.0062(2) 0.0029(3) 0.0015(3)
P3 0.0316(10) 0.0309(10) 0.0292(10) 0.0012(8) -0.0011(8) -0.0053(8)
P10 0.0308(10) 0.0365(11) 0.0288(10) -0.0043(8) 0.0028(8) 0.0023(9)
P5 0.0365(11) 0.0295(10) 0.0456(13) 0.0079(9) 0.0027(10) 0.0024(9)
P2 0.0269(9) 0.0333(11) 0.0299(10) -0.0042(8) 0.0000(8) -0.0014(8)
P9 0.0310(10) 0.0369(11) 0.0314(11) -0.0017(9) -0.0013(8) 0.0018(9)
P8 0.0420(12) 0.0304(10) 0.0406(12) 0.0042(9) 0.0012(10) -0.0001(9)
P11 0.0311(10) 0.0423(12) 0.0322(11) -0.0018(9) 0.0037(8) 0.0043(9)
P1 0.0320(10) 0.0361(11) 0.0301(11) -0.0065(9) 0.0008(8) -0.0006(9)
P4 0.0318(10) 0.0380(12) 0.0393(12) -0.0016(10) 0.0047(9) -0.0018(9)
P12 0.0293(10) 0.0475(13) 0.0322(11) -0.0072(10) 0.0009(8) -0.0019(9)
P7 0.0408(12) 0.0321(11) 0.0392(13) 0.0079(9) 0.0029(9) 0.0008(9)
P6 0.0426(12) 0.0297(10) 0.0458(13) 0.0079(9) 0.0028(10) 0.0044(10)
N3 0.054(5) 0.025(4) 0.056(5) 0.012(4) -0.002(4) 0.002(3)
N4 0.074(6) 0.028(4) 0.041(5) 0.006(3) 0.009(4) 0.000(4)
N1 0.033(4) 0.050(5) 0.038(4) -0.011(4) 0.007(3) -0.004(3)
C109 0.038(4) 0.040(5) 0.031(4) -0.012(4) 0.005(3) 0.002(4)
C31 0.040(5) 0.035(5) 0.039(5) -0.001(4) -0.001(4) -0.005(4)
C18 0.050(6) 0.039(5) 0.046(6) 0.000(4) -0.001(4) -0.001(4)
N2 0.032(4) 0.046(5) 0.042(4) -0.004(4) -0.001(3) -0.006(3)
C1 0.053(6) 0.040(5) 0.035(5) -0.008(4) 0.001(4) 0.007(4)
N5 0.027(3) 0.053(5) 0.038(4) -0.007(4) 0.006(3) 0.006(3)
C43 0.033(4) 0.043(5) 0.051(6) 0.002(4) 0.009(4) -0.007(4)
C103 0.037(5) 0.037(5) 0.044(5) -0.001(4) 0.001(4) 0.002(4)
N6 0.034(4) 0.083(7) 0.037(4) -0.006(5) -0.011(3) 0.006(4)
C13 0.027(4) 0.038(5) 0.046(5) 0.002(4) 0.002(4) 0.001(3)
C133 0.035(5) 0.054(6) 0.040(5) -0.007(4) 0.003(4) -0.018(4)
C121 0.031(4) 0.048(6) 0.051(6) 0.000(5) 0.000(4) 0.000(4)
C91 0.056(6) 0.042(5) 0.038(5) 0.004(4) 0.002(4) -0.003(5)
C79 0.044(5) 0.044(5) 0.039(5) 0.004(4) 0.004(4) -0.003(4)
C115 0.033(4) 0.039(5) 0.037(5) -0.008(4) 0.004(4) 0.007(4)
C61 0.046(5) 0.035(5) 0.046(6) 0.005(4) -0.001(4) 0.000(4)
C19 0.040(5) 0.051(6) 0.039(5) 0.008(4) 0.004(4) -0.006(4)
C92 0.070(8) 0.043(6) 0.055(7) -0.002(5) 0.004(6) -0.014(5)
C139 0.049(5) 0.040(5) 0.036(5) -0.006(4) 0.001(4) -0.005(4)
C37 0.031(4) 0.047(5) 0.049(6) -0.010(5) 0.006(4) -0.002(4)
C97 0.027(4) 0.046(5) 0.041(5) -0.008(4) 0.001(3) 0.002(4)
C65 0.063(7) 0.059(7) 0.053(7) 0.013(6) 0.004(6) -0.021(6)
C48 0.062(7) 0.058(7) 0.051(7) 0.001(5) -0.004(5) -0.009(6)
C16 0.036(5) 0.049(6) 0.080(8) 0.010(6) -0.005(5) 0.014(5)
C85 0.042(5) 0.048(6) 0.049(6) 0.004(5) 0.008(4) 0.012(4)
C134 0.056(6) 0.052(6) 0.048(6) -0.007(5) 0.005(5) -0.012(5)
C126 0.044(5) 0.052(6) 0.046(6) -0.004(5) 0.009(4) 0.001(5)
C140 0.056(6) 0.058(7) 0.039(6) -0.011(5) -0.006(5) 0.002(5)
C55 0.041(5) 0.045(6) 0.067(7) 0.022(5) 0.004(5) 0.006(4)
C116 0.043(5) 0.038(5) 0.042(5) -0.004(4) -0.002(4) 0.008(4)
C25 0.039(5) 0.037(5) 0.038(5) 0.003(4) -0.005(4) -0.002(4)
C49 0.043(5) 0.040(5) 0.048(6) 0.006(4) -0.004(4) -0.014(4)
C73 0.056(6) 0.033(5) 0.045(6) 0.005(4) -0.003(5) 0.006(4)
C110 0.041(5) 0.043(5) 0.041(5) 0.000(4) 0.004(4) 0.001(4)
C104 0.072(8) 0.060(7) 0.061(8) 0.011(6) 0.019(6) 0.030(7)
C17 0.046(6) 0.056(6) 0.065(7) 0.010(6) -0.010(5) -0.001(5)
C63 0.055(7) 0.063(7) 0.046(6) -0.003(5) 0.002(5) 0.008(6)
C96 0.046(6) 0.055(7) 0.065(7) -0.012(6) 0.002(5) -0.007(5)
C122 0.050(6) 0.059(7) 0.061(7) 0.001(6) -0.006(5) -0.005(5)
C123 0.046(6) 0.054(7) 0.095(11) -0.001(7) -0.008(6) -0.008(5)
C144 0.045(5) 0.053(6) 0.038(5) -0.009(4) 0.001(4) -0.012(5)
C124 0.040(6) 0.057(7) 0.091(10) -0.001(7) 0.014(6) -0.010(5)
C44 0.052(6) 0.050(6) 0.053(6) 0.003(5) -0.001(5) -0.012(5)
C62 0.047(6) 0.053(6) 0.049(6) 0.003(5) 0.013(5) 0.005(5)
C64 0.060(7) 0.056(7) 0.057(7) -0.013(6) 0.007(5) -0.013(6)
C67 0.049(6) 0.046(5) 0.042(5) 0.005(4) 0.000(5) 0.007(5)
C135 0.092(10) 0.048(6) 0.057(7) -0.010(5) 0.008(7) -0.020(7)
C136 0.098(11) 0.059(7) 0.047(7) -0.016(6) 0.016(7) -0.037(8)
C80 0.061(8) 0.047(6) 0.091(10) -0.008(6) -0.004(7) -0.005(6)
C74 0.052(6) 0.036(5) 0.087(9) 0.000(6) 0.005(6) 0.001(5)
C7 0.045(5) 0.044(5) 0.031(5) -0.007(4) 0.000(4) -0.002(4)
C105 0.088(11) 0.091(11) 0.082(11) 0.046(9) 0.009(9) 0.043(9)
C100 0.050(6) 0.059(7) 0.086(10) -0.001(7) -0.013(6) -0.010(6)
C84 0.059(7) 0.055(7) 0.060(7) 0.011(6) -0.008(6) 0.000(6)
C111 0.054(6) 0.045(5) 0.040(5) -0.001(4) 0.011(4) -0.007(5)
C112 0.069(7) 0.045(6) 0.038(5) 0.002(4) 0.006(5) 0.004(5)
C98 0.042(6) 0.058(7) 0.079(9) 0.013(6) -0.004(6) -0.005(5)
C86 0.072(7) 0.037(5) 0.047(6) -0.001(4) -0.014(5) 0.009(5)
C56 0.062(7) 0.058(7) 0.065(8) 0.019(6) 0.007(6) 0.022(6)
C138 0.050(6) 0.085(9) 0.047(7) -0.006(6) -0.004(5) -0.031(6)
C66 0.063(7) 0.047(6) 0.055(7) 0.018(5) -0.003(5) -0.014(5)
C101 0.049(7) 0.072(9) 0.096(11) 0.004(8) -0.024(7) -0.009(7)
C114 0.039(5) 0.044(5) 0.047(5) 0.006(4) 0.004(4) 0.013(4)
C99 0.050(6) 0.051(7) 0.079(9) 0.013(6) 0.006(6) -0.003(5)
C87 0.082(9) 0.046(6) 0.071(8) -0.016(6) -0.039(7) 0.028(6)
C15 0.041(6) 0.051(6) 0.083(9) 0.004(6) 0.016(6) 0.010(5)
C90 0.036(5) 0.104(11) 0.070(8) 0.036(8) 0.008(6) 0.012(6)
C28 0.081(9) 0.039(5) 0.051(6) 0.011(5) -0.013(6) 0.016(6)
C102 0.051(6) 0.049(6) 0.073(8) 0.001(6) -0.018(6) 0.006(5)
C40 0.053(7) 0.058(7) 0.084(9) -0.002(7) 0.011(6) 0.010(6)
C142 0.075(8) 0.064(7) 0.031(5) -0.003(5) 0.003(5) -0.025(6)
C68 0.046(6) 0.058(7) 0.062(7) 0.013(6) 0.007(5) 0.015(5)
C22 0.066(8) 0.061(8) 0.098(11) 0.037(8) -0.002(8) -0.024(7)
C83 0.067(9) 0.072(9) 0.070(9) -0.001(7) -0.014(7) -0.004(7)
C14 0.040(5) 0.047(6) 0.065(7) -0.004(5) 0.003(5) 0.012(5)
C137 0.072(9) 0.086(10) 0.053(7) -0.011(7) 0.002(6) -0.047(8)
C75 0.048(7) 0.050(7) 0.110(12) -0.022(7) 0.015(7) -0.004(5)
C57 0.067(9) 0.082(10) 0.078(10) 0.024(8) 0.012(8) 0.036(8)
C36 0.072(8) 0.037(5) 0.056(7) 0.002(5) -0.005(6) -0.003(5)
C35 0.075(9) 0.043(6) 0.081(10) -0.002(6) 0.000(7) 0.000(6)
C107 0.057(7) 0.057(7) 0.082(9) 0.001(7) -0.009(7) 0.023(6)
C141 0.061(7) 0.064(7) 0.045(6) 0.006(5) -0.010(5) 0.009(6)
C125 0.044(6) 0.055(6) 0.075(8) 0.006(6) 0.013(6) -0.007(5)
C45 0.055(7) 0.061(7) 0.072(9) 0.007(6) 0.002(6) -0.017(6)
C117 0.046(6) 0.037(5) 0.067(7) -0.010(5) -0.009(5) 0.005(4)
C59 0.046(7) 0.090(11) 0.087(11) 0.032(9) -0.005(7) -0.012(7)
C76 0.055(7) 0.068(8) 0.090(10) -0.029(8) -0.015(7) 0.029(7)
C12 0.059(6) 0.049(6) 0.045(6) -0.004(5) -0.002(5) -0.002(5)
C88 0.099(12) 0.102(12) 0.033(6) 0.007(7) -0.002(6) 0.062(11)
C108 0.066(7) 0.053(7) 0.051(7) 0.000(5) 0.007(6) 0.026(6)
C50 0.052(7) 0.110(13) 0.076(9) 0.046(9) 0.006(7) 0.003(8)
C93 0.091(10) 0.059(7) 0.055(7) -0.008(6) 0.005(7) -0.043(7)
C41 0.056(7) 0.056(7) 0.096(11) 0.016(7) 0.007(7) 0.017(6)
C58 0.049(8) 0.128(16) 0.090(12) 0.052(12) 0.009(8) 0.030(9)
C77 0.097(12) 0.099(12) 0.061(9) 0.010(8) 0.005(8) 0.048(11)
C113 0.055(6) 0.050(6) 0.051(6) 0.002(5) 0.006(5) 0.011(5)
C69 0.070(9) 0.062(8) 0.078(9) 0.003(7) 0.008(7) 0.025(7)
C60 0.042(6) 0.064(8) 0.087(10) 0.010(7) 0.000(6) -0.009(6)
C81 0.083(10) 0.050(7) 0.096(11) -0.011(7) 0.008(9) -0.008(7)
C51 0.065(9) 0.102(13) 0.084(11) 0.049(10) -0.006(8) -0.016(9)
C23 0.17(2) 0.050(9) 0.114(16) 0.016(9) 0.020(16) -0.015(12)
C143 0.047(6) 0.067(7) 0.040(6) -0.015(5) 0.003(4) -0.010(5)
C106 0.059(8) 0.052(7) 0.104(12) 0.015(8) 0.004(8) 0.024(6)
C39 0.038(7) 0.092(12) 0.157(18) -0.014(12) 0.033(9) 0.006(7)
C72 0.092(11) 0.055(8) 0.091(11) -0.015(7) 0.023(9) 0.014(8)
C95 0.055(7) 0.057(7) 0.072(8) -0.012(6) 0.005(6) -0.011(6)
C47 0.074(9) 0.085(10) 0.055(8) 0.019(7) 0.010(7) -0.023(8)
C42 0.037(5) 0.062(8) 0.096(10) 0.025(7) 0.006(6) 0.002(5)
C118 0.056(7) 0.041(6) 0.079(9) -0.013(6) -0.007(6) 0.005(5)
C46 0.055(7) 0.063(8) 0.081(9) 0.016(7) 0.011(7) -0.010(6)
C38 0.048(7) 0.060(8) 0.111(12) 0.002(8) 0.019(7) 0.002(6)
C52 0.143(17) 0.090(11) 0.033(6) -0.002(7) 0.019(8) -0.060(12)
C11 0.094(10) 0.058(7) 0.042(6) 0.008(5) 0.006(6) -0.017(7)
C82 0.074(9) 0.075(9) 0.075(10) -0.008(7) -0.023(8) -0.014(8)
C2 0.085(10) 0.047(7) 0.101(12) 0.005(7) 0.035(9) 0.013(7)
C78 0.078(9) 0.079(10) 0.053(8) 0.015(7) 0.006(7) 0.021(8)
C6 0.084(9) 0.048(6) 0.060(8) 0.000(6) 0.009(7) 0.007(7)
C53 0.23(3) 0.051(8) 0.074(11) -0.012(7) 0.089(15) -0.016(12)
C5 0.167(19) 0.036(6) 0.049(7) 0.004(5) 0.017(9) 0.000(9)
C32 0.108(12) 0.064(8) 0.051(7) -0.002(6) -0.007(7) -0.029(9)
C54 0.130(14) 0.033(5) 0.057(8) 0.006(5) 0.041(8) 0.002(7)
C9 0.085(10) 0.078(9) 0.049(7) -0.011(6) -0.009(7) -0.014(8)
C120 0.066(7) 0.045(6) 0.047(6) -0.011(5) 0.006(5) 0.006(5)
C119 0.091(10) 0.059(7) 0.051(7) -0.022(6) 0.004(7) 0.017(7)
C71 0.127(18) 0.055(9) 0.135(18) -0.024(10) 0.024(15) 0.003(10)
C24 0.086(10) 0.047(7) 0.116(13) 0.003(8) 0.051(10) -0.021(7)
C8 0.084(9) 0.054(7) 0.046(6) 0.000(5) -0.006(6) -0.003(6)
C89 0.061(9) 0.148(17) 0.058(8) 0.052(10) 0.010(7) 0.029(10)
C10 0.100(11) 0.079(9) 0.034(6) 0.000(6) 0.004(6) -0.013(8)
C4 0.169(19) 0.033(6) 0.055(8) -0.008(6) -0.002(10) 0.031(9)
C94 0.061(8) 0.067(8) 0.063(8) 0.002(6) 0.009(6) -0.024(7)
C70 0.120(16) 0.086(12) 0.092(13) -0.003(10) 0.034(12) 0.034(12)
C34 0.116(13) 0.047(7) 0.067(9) -0.026(6) 0.018(9) -0.022(8)
C26 0.053(7) 0.122(15) 0.109(13) 0.080(12) 0.007(8) 0.017(8)
C27 0.097(13) 0.107(14) 0.123(16) 0.078(13) 0.026(12) 0.006(11)
C21 0.072(10) 0.111(15) 0.135(18) 0.055(14) 0.027(11) -0.010(11)
C29 0.077(11) 0.085(12) 0.133(17) 0.048(12) -0.031(11) -0.006(9)
C30 0.059(9) 0.113(15) 0.133(17) 0.072(14) -0.007(9) 0.000(9)
C20 0.061(9) 0.071(10) 0.157(19) 0.046(11) 0.027(10) 0.003(8)
C3 0.126(16) 0.048(8) 0.116(15) 0.008(9) 0.040(13) 0.030(9)
C33 0.137(17) 0.068(9) 0.057(8) -0.012(7) 0.000(9) -0.024(10)
N10 0.122(19) 0.25(3) 0.18(3) 0.02(2) -0.059(18) 0.02(2)
C151 0.091(16) 0.19(3) 0.18(3) -0.002(19) -0.049(16) -0.010(18)
C152 0.089(16) 0.18(3) 0.24(4) 0.04(2) -0.05(2) -0.042(18)
O10 0.21(2) 0.175(16) 0.150(15) 0.019(13) -0.016(16) 0.033(18)
C146 0.12(2) 0.127(17) 0.32(5) -0.01(2) -0.02(3) -0.070(16)
C145 0.26(4) 0.20(2) 0.14(2) 0.022(18) 0.02(3) 0.02(3)
C147 0.117(18) 0.173(17) 0.16(2) 0.024(18) 0.008(17) 0.072(17)
C148 0.24(5) 0.32(5) 0.19(3) -0.07(3) -0.06(3) 0.11(4)
N11 0.088(9) 0.089(9) 0.094(10) 0.014(8) -0.032(8) -0.008(7)
C153 0.114(16) 0.09(3) 0.09(2) 0.00(2) -0.013(18) 0.030(18)
C154 0.12(3) 0.12(4) 0.20(5) 0.01(4) -0.06(4) 0.02(3)
N8 0.101(15) 0.052(9) 0.139(19) 0.004(10) -0.064(12) 0.015(9)
O6 0.30(4) 0.097(15) 0.115(19) -0.023(14) -0.06(2) -0.06(2)
O5 0.12(2) 0.13(2) 0.19(3) 0.011(18) -0.027(15) 0.006(17)
O4 0.142(18) 0.052(8) 0.15(2) 0.013(11) -0.063(16) -0.006(10)
N9 0.106(10) 0.093(9) 0.093(8) -0.002(7) 0.040(8) 0.015(8)
C149 0.062(14) 0.073(16) 0.069(10) 0.015(10) 0.032(11) 0.034(13)
C150 0.11(3) 0.13(3) 0.074(16) -0.014(18) 0.018(19) 0.03(3)
N7A 0.074(19) 0.076(16) 0.19(4) 0.02(2) 0.00(2) 0.000(14)
O1A 0.19(4) 0.085(17) 0.24(5) 0.07(3) 0.07(4) 0.02(2)
O3A 0.12(2) 0.10(2) 0.27(5) 0.13(3) -0.02(3) 0.004(18)
O2A 0.14(3) 0.22(5) 0.29(7) 0.02(5) 0.06(4) 0.07(3)
N7 0.061(11) 0.080(11) 0.133(19) 0.027(12) -0.004(11) 0.001(9)
O2 0.13(2) 0.101(14) 0.16(2) 0.006(14) 0.005(17) -0.020(15)
O3 0.082(13) 0.073(11) 0.26(3) 0.062(16) 0.007(17) 0.003(10)
O1 0.090(14) 0.083(14) 0.17(2) 0.025(14) -0.035(14) -0.009(12)
C1A 0.075(19) 0.10(2) 0.07(2) 0.012(17) -0.019(15) 0.001(15)
N12 0.068(7) 0.112(12) 0.126(12) -0.040(10) 0.016(8) 0.008(8)
C155 0.17(4) 0.07(2) 0.17(3) -0.029(18) 0.03(2) -0.05(3)
C156 0.24(7) 0.08(3) 0.17(3) -0.03(3) 0.06(4) 0.02(4)
N8A 0.18(2) 0.176(19) 0.19(2) 0.007(13) 0.001(13) -0.004(11)
O4A 0.036(10) 0.134(16) 0.103(16) 0.095(13) 0.012(10) 0.001(10)
O6A 0.22(2) 0.20(3) 0.23(3) -0.03(2) 0.00(2) -0.05(2)
O5A 0.21(2) 0.20(3) 0.23(3) -0.01(2) 0.00(2) 0.04(2)
C131 0.054(10) 0.040(8) 0.060(11) 0.001(7) -0.002(8) 0.007(7)
C132 0.042(9) 0.050(8) 0.043(9) 0.003(7) -0.008(7) 0.010(6)
C127 0.038(8) 0.046(8) 0.036(11) 0.010(7) 0.004(7) 0.006(6)
C128 0.045(8) 0.048(8) 0.075(14) 0.011(9) -0.012(8) 0.006(7)
C129 0.040(8) 0.059(9) 0.080(15) 0.023(9) 0.005(8) 0.009(6)
C130 0.042(8) 0.052(8) 0.052(11) 0.020(8) 0.014(7) 0.016(6)
C1B 0.08(2) 0.12(2) 0.07(2) 0.035(18) -0.008(18) 0.016(19)
C1C 0.10(3) 0.11(2) 0.08(3) 0.04(2) -0.02(2) 0.03(2)
C1D 0.09(3) 0.10(2) 0.09(2) 0.014(19) -0.02(2) 0.05(2)
C1E 0.08(3) 0.10(2) 0.08(2) -0.004(16) -0.03(2) 0.043(19)
C1F 0.05(2) 0.10(2) 0.041(18) 0.006(16) 0.011(12) 0.027(17)
C1G 0.07(2) 0.11(2) 0.049(18) 0.018(16) -0.006(15) 0.014(18)
C1H 0.092(15) 0.037(10) 0.051(14) 0.007(9) -0.009(12) -0.037(8)
O9 0.068(7) 0.112(12) 0.126(12) -0.040(10) 0.016(8) 0.008(8)
O8 0.24(4) 0.068(14) 0.12(2) -0.042(14) 0.12(3) -0.08(2)
O9A 0.106(10) 0.093(9) 0.093(8) -0.002(7) 0.040(8) 0.015(8)
O7 0.083(8) 0.196(17) 0.072(7) 0.013(9) -0.028(6) 0.002(10)

loop_
_atom_type_symbol
_atom_type_description
_atom_type_scat_dispersion_real
_atom_type_scat_dispersion_imag
_atom_type_scat_source
C C 0.0181 0.0091 'International Tables Vol C Tables 4.2.6.8 and 6.1.1.4'
H H 0.0000 0.0000 'International Tables Vol C Tables 4.2.6.8 and 6.1.1.4'
Ag Ag 0.1306 4.2820 'International Tables Vol C Tables 4.2.6.8 and 6.1.1.4'
N N 0.0311 0.0180 'International Tables Vol C Tables 4.2.6.8 and 6.1.1.4'
O O 0.0492 0.0322 'International Tables Vol C Tables 4.2.6.8 and 6.1.1.4'
P P 0.2955 0.4335 'International Tables Vol C Tables 4.2.6.8 and 6.1.1.4'

loop_
_geom_angle_atom_site_label_1
_geom_angle_atom_site_label_2
_geom_angle_atom_site_label_3
_geom_angle
Ag4 Ag1 Ag3 58.83(2)
Ag4 Ag1 Ag2 83.45(2)
Ag4 Ag1 Ag5 57.99(2)
Ag3 Ag1 Ag5 90.99(2)
Ag2 Ag1 Ag3 59.51(2)
Ag2 Ag1 Ag5 57.52(2)
P3 Ag1 Ag4 157.69(6)
P3 Ag1 Ag3 98.99(6)
P3 Ag1 Ag2 86.83(6)
P3 Ag1 Ag5 130.76(6)
P3 Ag1 P1 108.52(7)
P1 Ag1 Ag4 86.74(5)
P1 Ag1 Ag3 129.35(6)
P1 Ag1 Ag2 158.54(6)
P1 Ag1 Ag5 101.17(6)
Ag6 Ag10 Ag8 92.65(2)
Ag9 Ag10 Ag6 59.92(2)
Ag9 Ag10 Ag7 83.47(2)
Ag9 Ag10 Ag8 58.30(2)
Ag7 Ag10 Ag6 59.97(2)
Ag7 Ag10 Ag8 57.76(2)
P10 Ag10 Ag6 96.40(6)
P10 Ag10 Ag9 156.06(6)
P10 Ag10 Ag7 87.41(6)
P10 Ag10 Ag8 132.40(6)
P12 Ag10 Ag6 129.52(7)
P12 Ag10 Ag9 85.83(6)
P12 Ag10 Ag7 157.20(7)
P12 Ag10 Ag8 99.55(6)
P12 Ag10 P10 109.68(8)
Ag1 Ag4 Ag3 62.93(2)
Ag1 Ag4 Ag8 117.03(3)
Ag9 Ag4 Ag1 128.42(3)
Ag9 Ag4 Ag3 103.41(3)
Ag9 Ag4 Ag8 56.52(2)
Ag9 Ag4 Ag5 69.59(2)
Ag3 Ag4 Ag8 56.95(2)
Ag5 Ag4 Ag1 63.91(2)
Ag5 Ag4 Ag3 96.98(3)
Ag5 Ag4 Ag8 105.80(3)
P2 Ag4 Ag1 95.81(5)
P2 Ag4 Ag9 122.28(6)
P2 Ag4 Ag3 131.58(6)
P2 Ag4 Ag8 137.87(6)
P2 Ag4 Ag5 112.37(6)
Ag10 Ag6 Ag2 108.66(3)
Ag9 Ag6 Ag10 58.33(2)
Ag9 Ag6 Ag7 81.95(2)
Ag9 Ag6 Ag2 92.78(2)
Ag9 Ag6 Ag5 66.86(2)
Ag7 Ag6 Ag10 58.66(2)
Ag7 Ag6 Ag2 53.24(2)
Ag5 Ag6 Ag10 121.85(3)
Ag5 Ag6 Ag7 97.43(3)
Ag5 Ag6 Ag2 54.66(2)
P8 Ag6 Ag10 131.18(7)
P8 Ag6 Ag9 121.75(7)
P8 Ag6 Ag7 156.30(7)
P8 Ag6 Ag2 119.72(6)
P8 Ag6 Ag5 92.87(6)
Ag10 Ag9 Ag6 61.74(2)
Ag10 Ag9 Ag8 63.68(2)
Ag10 Ag9 Ag5 115.49(3)
Ag4 Ag9 Ag10 127.77(3)
Ag4 Ag9 Ag6 103.23(3)
Ag4 Ag9 Ag8 69.96(2)
Ag4 Ag9 Ag5 56.53(2)
Ag6 Ag9 Ag5 56.69(2)
Ag8 Ag9 Ag6 97.01(3)
Ag8 Ag9 Ag5 106.07(3)
P11 Ag9 Ag10 96.47(6)
P11 Ag9 Ag4 120.95(6)
P11 Ag9 Ag6 133.98(6)
P11 Ag9 Ag8 109.02(7)
P11 Ag9 Ag5 140.35(6)
Ag1 Ag3 Ag7 108.72(3)
Ag4 Ag3 Ag1 58.24(2)
Ag4 Ag3 Ag7 93.10(2)
Ag4 Ag3 Ag2 82.59(2)
Ag4 Ag3 Ag8 67.62(2)
Ag2 Ag3 Ag1 58.48(2)
Ag2 Ag3 Ag7 53.72(2)
Ag2 Ag3 Ag8 98.98(3)
Ag8 Ag3 Ag1 122.67(3)
Ag8 Ag3 Ag7 55.16(2)
P5 Ag3 Ag1 133.49(7)
P5 Ag3 Ag4 122.96(6)
P5 Ag3 Ag7 117.25(6)
P5 Ag3 Ag2 154.41(6)
P5 Ag3 Ag8 90.69(7)
Ag10 Ag7 Ag6 61.37(2)
Ag10 Ag7 Ag3 117.80(3)
Ag6 Ag7 Ag3 107.40(3)
Ag2 Ag7 Ag10 126.25(3)
Ag2 Ag7 Ag6 69.56(2)
Ag2 Ag7 Ag3 57.84(2)
Ag2 Ag7 Ag8 104.23(3)
Ag8 Ag7 Ag10 63.62(2)
Ag8 Ag7 Ag6 97.09(3)
Ag8 Ag7 Ag3 57.41(2)
P9 Ag7 Ag10 95.19(6)
P9 Ag7 Ag6 106.63(6)
P9 Ag7 Ag3 140.91(6)
P9 Ag7 Ag2 119.47(6)
P9 Ag7 Ag8 135.15(6)
Ag1 Ag2 Ag6 117.25(3)
Ag1 Ag2 Ag3 62.01(2)
Ag3 Ag2 Ag6 106.19(3)
Ag7 Ag2 Ag1 125.50(3)
Ag7 Ag2 Ag6 57.20(2)
Ag7 Ag2 Ag3 68.44(2)
Ag7 Ag2 Ag5 102.27(3)
Ag5 Ag2 Ag1 63.61(2)
Ag5 Ag2 Ag6 56.61(2)
Ag5 Ag2 Ag3 96.13(3)
P4 Ag2 Ag1 95.41(6)
P4 Ag2 Ag6 138.99(6)
P4 Ag2 Ag3 111.04(6)
P4 Ag2 Ag7 123.24(6)
P4 Ag2 Ag5 132.71(6)
Ag10 Ag8 Ag4 107.71(2)
Ag9 Ag8 Ag10 58.02(2)
Ag9 Ag8 Ag4 53.51(2)
Ag9 Ag8 Ag3 99.62(3)
Ag3 Ag8 Ag10 122.50(3)
Ag3 Ag8 Ag4 55.43(2)
Ag7 Ag8 Ag10 58.62(2)
Ag7 Ag8 Ag4 93.12(3)
Ag7 Ag8 Ag9 83.79(3)
Ag7 Ag8 Ag3 67.44(2)
P6 Ag8 Ag10 133.84(7)
P6 Ag8 Ag4 118.01(7)
P6 Ag8 Ag9 154.54(7)
P6 Ag8 Ag3 90.26(7)
P6 Ag8 Ag7 121.63(7)
Ag1 Ag5 Ag9 108.64(3)
Ag4 Ag5 Ag1 58.10(2)
Ag4 Ag5 Ag6 100.81(3)
Ag4 Ag5 Ag9 53.88(2)
Ag6 Ag5 Ag1 124.17(3)
Ag6 Ag5 Ag9 56.45(2)
Ag2 Ag5 Ag1 58.87(2)
Ag2 Ag5 Ag4 84.27(3)
Ag2 Ag5 Ag6 68.73(2)
Ag2 Ag5 Ag9 94.88(3)
P7 Ag5 Ag1 134.48(7)
P7 Ag5 Ag4 153.85(7)
P7 Ag5 Ag6 88.46(6)
P7 Ag5 Ag9 116.22(7)
P7 Ag5 Ag2 121.81(7)
C31 P3 Ag1 109.6(3)
C31 P3 C25 103.2(5)
N2 P3 Ag1 118.3(3)
N2 P3 C31 101.6(4)
N2 P3 C25 103.7(5)
C25 P3 Ag1 118.3(3)
C109 P10 Ag10 116.3(3)
N5 P10 Ag10 117.5(3)
N5 P10 C109 105.5(4)
N5 P10 C115 101.2(4)
C115 P10 Ag10 110.6(3)
C115 P10 C109 103.8(4)
N3 P5 Ag3 117.0(3)
N3 P5 C55 105.4(5)
N3 P5 C49 103.0(5)
C55 P5 Ag3 112.1(4)
C49 P5 Ag3 117.4(4)
C49 P5 C55 99.8(5)
N1 P2 Ag4 111.0(3)
N1 P2 C13 105.5(5)
N1 P2 C19 101.7(5)
C13 P2 Ag4 122.4(3)
C19 P2 Ag4 111.3(4)
C19 P2 C13 102.7(5)
N5 P9 Ag7 112.5(3)
N5 P9 C103 103.7(5)
N5 P9 C97 102.8(5)
C103 P9 Ag7 117.1(3)
C97 P9 Ag7 116.1(3)
C97 P9 C103 102.9(5)
N4 P8 Ag6 114.9(3)
N4 P8 C91 104.4(5)
N4 P8 C85 103.9(5)
C91 P8 Ag6 114.1(4)
C85 P8 Ag6 117.4(4)
C85 P8 C91 100.3(5)
N6 P11 Ag9 110.1(3)
N6 P11 C121 105.2(5)
N6 P11 C127 106.0(8)
N6 P11 C1F 95.3(15)
C121 P11 Ag9 122.4(4)
C121 P11 C127 102.6(8)
C121 P11 C1F 102.0(18)
C127 P11 Ag9 109.4(6)
C1F P11 Ag9 118.1(14)
N1 P1 Ag1 115.0(3)
N1 P1 C1 105.9(5)
N1 P1 C7 98.3(5)
C1 P1 Ag1 118.7(4)
C1 P1 C7 102.3(5)
C7 P1 Ag1 113.9(3)
N2 P4 Ag2 111.7(3)
N2 P4 C43 104.7(5)
N2 P4 C37 103.9(5)
C43 P4 Ag2 115.6(4)
C37 P4 Ag2 117.7(4)
C37 P4 C43 101.7(5)
N6 P12 Ag10 117.6(3)
N6 P12 C133 107.0(5)
N6 P12 C139 99.1(5)
C133 P12 Ag10 115.1(4)
C133 P12 C139 103.8(5)
C139 P12 Ag10 112.2(3)
N4 P7 Ag5 119.6(3)
N4 P7 C79 102.8(5)
N4 P7 C73 105.7(5)
C79 P7 Ag5 113.3(3)
C79 P7 C73 103.8(5)
C73 P7 Ag5 110.3(4)
N3 P6 Ag8 117.9(3)
N3 P6 C61 105.0(5)
N3 P6 C67 103.7(5)
C61 P6 Ag8 111.2(3)
C61 P6 C67 104.2(5)
C67 P6 Ag8 113.6(4)
P5 N3 P6 123.6(5)
P8 N4 P7 124.1(5)
P2 N1 P1 123.9(5)
C110 C109 P10 123.4(8)
C110 C109 C114 119.7(10)
C114 C109 P10 116.8(7)
C36 C31 P3 117.0(8)
C32 C31 P3 123.6(10)
C32 C31 C36 119.4(12)
C13 C18 C17 120.1(11)
P3 N2 P4 126.5(5)
C2 C1 P1 120.6(10)
C6 C1 P1 120.8(9)
C6 C1 C2 118.6(12)
P9 N5 P10 126.5(5)
C48 C43 P4 118.4(9)
C48 C43 C44 118.9(10)
C44 C43 P4 122.6(9)
C104 C103 P9 117.8(8)
C104 C103 C108 119.6(10)
C108 C103 P9 122.6(9)
P11 N6 P12 123.5(5)
C18 C13 P2 117.8(8)
C18 C13 C14 120.5(10)
C14 C13 P2 121.6(8)
C134 C133 P12 118.5(8)
C134 C133 C138 118.5(12)
C138 C133 P12 122.9(11)
C126 C121 P11 118.8(8)
C122 C121 P11 122.8(9)
C122 C121 C126 118.3(11)
C92 C91 P8 124.5(10)
C92 C91 C96 119.0(11)
C96 C91 P8 116.3(9)
C80 C79 P7 123.9(9)
C84 C79 P7 117.5(9)
C84 C79 C80 118.6(12)
C116 C115 P10 115.8(7)
C120 C115 P10 124.9(9)
C120 C115 C116 119.3(10)
C62 C61 P6 116.2(8)
C66 C61 P6 124.3(9)
C66 C61 C62 119.4(11)
C24 C19 P2 118.2(8)
C24 C19 C20 116.8(12)
C20 C19 P2 124.9(11)
C91 C92 C93 121.0(13)
C140 C139 P12 118.2(8)
C140 C139 C144 122.5(10)
C144 C139 P12 118.4(8)
C42 C37 P4 117.9(8)
C38 C37 P4 123.9(10)
C38 C37 C42 118.2(11)
C98 C97 P9 116.7(8)
C98 C97 C102 121.3(10)
C102 C97 P9 121.5(9)
C66 C65 C64 120.1(11)
C43 C48 C47 120.5(12)
C17 C16 C15 119.7(11)
C86 C85 P8 118.0(9)
C90 C85 P8 123.9(11)
C90 C85 C86 118.1(12)
C135 C134 C133 120.3(13)
C125 C126 C121 120.7(12)
C139 C140 C141 118.0(11)
C56 C55 P5 121.3(11)
C60 C55 P5 118.8(10)
C60 C55 C56 119.9(12)
C115 C116 C117 120.0(10)
C26 C25 P3 118.0(9)
C30 C25 P3 123.9(10)
C30 C25 C26 117.9(12)
C50 C49 P5 123.0(11)
C50 C49 C54 118.2(12)
C54 C49 P5 118.8(9)
C74 C73 P7 115.5(8)
C78 C73 P7 123.5(10)
C78 C73 C74 121.0(12)
C109 C110 C111 120.5(10)
C103 C104 C105 119.5(13)
C16 C17 C18 120.9(12)
C62 C63 C64 119.4(12)
C95 C96 C91 118.9(12)
C123 C122 C121 121.1(13)
C122 C123 C124 119.7(13)
C143 C144 C139 117.5(11)
C123 C124 C125 119.6(12)
C45 C44 C43 119.3(12)
C63 C62 C61 120.5(11)
C65 C64 C63 119.9(12)
C68 C67 P6 116.4(9)
C72 C67 P6 123.6(10)
C72 C67 C68 120.0(12)
C136 C135 C134 121.1(16)
C135 C136 C137 120.1(13)
C79 C80 C81 118.1(14)
C75 C74 C73 119.6(13)
C12 C7 P1 118.7(8)
C12 C7 C8 120.6(10)
C8 C7 P1 120.0(9)
C106 C105 C104 119.3(14)
C99 C100 C101 119.8(12)
C83 C84 C79 121.9(13)
C110 C111 C112 120.3(10)
C113 C112 C111 118.5(10)
C97 C98 C99 119.5(11)
C85 C86 C87 119.6(12)
C57 C56 C55 117.7(16)
C137 C138 C133 119.3(15)
C65 C66 C61 120.6(12)
C100 C101 C102 119.7(12)
C113 C114 C109 119.2(10)
C100 C99 C98 120.9(13)
C88 C87 C86 119.2(15)
C16 C15 C14 120.4(11)
C85 C90 C89 123.1(16)
C29 C28 C27 118.1(12)
C97 C102 C101 118.6(12)
C41 C40 C39 118.5(13)
C141 C142 C143 120.2(11)
C69 C68 C67 119.9(14)
C23 C22 C21 118.0(15)
C84 C83 C82 119.3(14)
C15 C14 C13 118.2(12)
C138 C137 C136 120.5(13)
C74 C75 C76 119.7(15)
C58 C57 C56 122.4(17)
C31 C36 C35 120.4(12)
C34 C35 C36 120.0(14)
C106 C107 C108 121.5(14)
C142 C141 C140 121.1(12)
C126 C125 C124 120.4(13)
C46 C45 C44 121.6(14)
C118 C117 C116 120.8(12)
C60 C59 C58 121.1(17)
C75 C76 C77 119.4(13)
C7 C12 C11 120.4(11)
C89 C88 C87 120.0(13)
C103 C108 C107 120.1(12)
C49 C50 C51 123.1(18)
C94 C93 C92 120.0(12)
C40 C41 C42 122.5(14)
C57 C58 C59 118.9(14)
C78 C77 C76 119.9(15)
C114 C113 C112 121.7(11)
C68 C69 C70 120.8(16)
C55 C60 C59 119.8(16)
C82 C81 C80 121.6(15)
C50 C51 C52 118.6(15)
C22 C23 C24 123(2)
C142 C143 C144 120.6(11)
C107 C106 C105 119.9(12)
C38 C39 C40 120.0(13)
C67 C72 C71 117.6(17)
C94 C95 C96 120.7(13)
C46 C47 C48 120.1(13)
C41 C42 C37 119.9(12)
C117 C118 C119 119.2(11)
C45 C46 C47 119.5(13)
C39 C38 C37 120.7(14)
C53 C52 C51 119.2(14)
C12 C11 C10 120.7(12)
C81 C82 C83 120.2(14)
C3 C2 C1 120.1(16)
C73 C78 C77 120.5(15)
C1 C6 C5 120.5(15)
C52 C53 C54 120.6(19)
C4 C5 C6 120.9(16)
C31 C32 C33 120.6(16)
C49 C54 C53 120.2(15)
C10 C9 C8 120.0(13)
C115 C120 C119 120.9(12)
C118 C119 C120 119.7(12)
C70 C71 C72 122.1(18)
C19 C24 C23 119.6(16)
C7 C8 C9 119.8(13)
C88 C89 C90 119.9(15)
C11 C10 C9 118.4(12)
C5 C4 C3 121.4(13)
C93 C94 C95 120.4(13)
C71 C70 C69 119.7(17)
C35 C34 C33 120.1(13)
C25 C26 C27 121.5(15)
C26 C27 C28 120.1(16)
C20 C21 C22 120.8(17)
C28 C29 C30 121.4(17)
C25 C30 C29 120.8(17)
C21 C20 C19 122.0(18)
C2 C3 C4 118.3(17)
C32 C33 C34 119.2(15)
N10 C151 C152 175(3)
C147 O10 C145 112(2)
C146 C145 O10 103(2)
O10 C147 C148 100(2)
N11 C153 C154 163(5)
O5 N8 O6 122(2)
O5 N8 O4 117.6(19)
O4 N8 O6 120.6(19)
N9 C149 C150 172(3)
O3A N7A O1A 122(2)
O3A N7A O2A 119(2)
O2A N7A O1A 118(2)
O2 N7 O1 118.8(18)
O3 N7 O2 124.2(19)
O3 N7 O1 116.5(18)
N12 C155 C156 167(5)
O4A N8A O6A 122(2)
O4A N8A O5A 119(2)
O6A N8A O5A 118(2)
C132 C131 C130 120.5(15)
C131 C132 C127 119.1(14)
C132 C127 P11 116.7(12)
C128 C127 P11 122.6(12)
C128 C127 C132 120.7(14)
C127 C128 C129 120.0(14)
C130 C129 C128 119.5(14)
C129 C130 C131 120.0(14)
C1C C1B C1G 120(3)
C1B C1C C1D 119(3)
C1E C1D C1C 120(3)
C1D C1E C1F 121(2)
C1E C1F P11 118(2)
C1E C1F C1G 117(2)
C1G C1F P11 124(3)
C1B C1G C1F 122(2)
N11 C1H C1A 176(3)

loop_
_geom_bond_atom_site_label_1
_geom_bond_atom_site_label_2
_geom_bond_distance
Ag1 Ag4 2.8647(8)
Ag1 Ag3 3.0001(8)
Ag1 Ag2 2.8961(9)
Ag1 Ag5 3.0307(9)
Ag1 P3 2.522(2)
Ag1 P1 2.541(2)
Ag10 Ag6 2.9654(9)
Ag10 Ag9 2.8653(8)
Ag10 Ag7 2.8854(9)
Ag10 Ag8 3.0278(9)
Ag10 P10 2.519(2)
Ag10 P12 2.519(2)
Ag4 Ag9 2.7705(9)
Ag4 Ag3 2.8826(9)
Ag4 Ag8 3.2372(9)
Ag4 Ag5 2.8612(9)
Ag4 P2 2.471(2)
Ag6 Ag9 2.9133(9)
Ag6 Ag7 2.9249(9)
Ag6 Ag2 3.2606(10)
Ag6 Ag5 2.9213(10)
Ag6 P8 2.504(2)
Ag9 Ag8 2.8742(9)
Ag9 Ag5 3.2145(10)
Ag9 P11 2.482(3)
Ag3 Ag7 3.2162(9)
Ag3 Ag2 2.9276(9)
Ag3 Ag8 2.9342(10)
Ag3 P5 2.510(2)
Ag7 Ag2 2.7879(9)
Ag7 Ag8 2.8585(9)
Ag7 P9 2.476(2)
Ag2 Ag5 2.8540(10)
Ag2 P4 2.476(3)
Ag8 P6 2.494(2)
Ag5 P7 2.490(2)
P3 C31 1.820(10)
P3 N2 1.676(8)
P3 C25 1.826(10)
P10 C109 1.846(11)
P10 N5 1.705(8)
P10 C115 1.842(10)
P5 N3 1.681(10)
P5 C55 1.832(11)
P5 C49 1.832(11)
P2 N1 1.681(8)
P2 C13 1.849(10)
P2 C19 1.842(11)
P9 N5 1.669(9)
P9 C103 1.839(10)
P9 C97 1.838(10)
P8 N4 1.683(9)
P8 C91 1.848(12)
P8 C85 1.829(12)
P11 N6 1.680(10)
P11 C121 1.837(11)
P11 C127 1.850(15)
P11 C1F 1.87(2)
P1 N1 1.703(8)
P1 C1 1.808(11)
P1 C7 1.839(10)
P4 N2 1.699(9)
P4 C43 1.837(10)
P4 C37 1.807(11)
P12 N6 1.689(10)
P12 C133 1.822(11)
P12 C139 1.844(10)
P7 N4 1.691(9)
P7 C79 1.821(11)
P7 C73 1.829(12)
P6 N3 1.695(10)
P6 C61 1.819(11)
P6 C67 1.832(11)
C109 C110 1.382(14)
C109 C114 1.393(14)
C31 C36 1.388(16)
C31 C32 1.365(17)
C18 C13 1.364(15)
C18 C17 1.374(16)
C1 C2 1.398(18)
C1 C6 1.336(19)
C43 C48 1.348(17)
C43 C44 1.409(16)
C103 C104 1.361(17)
C103 C108 1.380(15)
C13 C14 1.402(15)
C133 C134 1.389(18)
C133 C138 1.403(15)
C121 C126 1.394(16)
C121 C122 1.394(17)
C91 C92 1.361(16)
C91 C96 1.408(17)
C79 C80 1.416(17)
C79 C84 1.370(17)
C115 C116 1.378(15)
C115 C120 1.361(15)
C61 C62 1.416(17)
C61 C66 1.385(16)
C19 C24 1.35(2)
C19 C20 1.377(19)
C92 C93 1.39(2)
C139 C140 1.386(17)
C139 C144 1.405(15)
C37 C42 1.407(18)
C37 C38 1.389(17)
C97 C98 1.364(17)
C97 C102 1.394(15)
C65 C64 1.39(2)
C65 C66 1.378(19)
C48 C47 1.403(19)
C16 C17 1.361(19)
C16 C15 1.39(2)
C85 C86 1.390(18)
C85 C90 1.364(18)
C134 C135 1.379(18)
C126 C125 1.369(16)
C140 C141 1.397(17)
C55 C56 1.401(19)
C55 C60 1.36(2)
C116 C117 1.405(15)
C25 C26 1.367(18)
C25 C30 1.33(2)
C49 C50 1.352(18)
C49 C54 1.366(19)
C73 C74 1.405(18)
C73 C78 1.351(17)
C110 C111 1.382(15)
C104 C105 1.425(18)
C63 C62 1.364(18)
C63 C64 1.420(19)
C96 C95 1.389(18)
C122 C123 1.379(19)
C123 C124 1.38(2)
C144 C143 1.402(16)
C124 C125 1.39(2)
C44 C45 1.377(17)
C67 C68 1.404(17)
C67 C72 1.38(2)
C135 C136 1.33(2)
C136 C137 1.39(3)
C80 C81 1.42(2)
C74 C75 1.386(19)
C7 C12 1.366(16)
C7 C8 1.381(17)
C105 C106 1.39(2)
C100 C101 1.41(2)
C100 C99 1.359(19)
C84 C83 1.37(2)
C111 C112 1.395(18)
C112 C113 1.384(18)
C98 C99 1.410(18)
C86 C87 1.423(16)
C56 C57 1.39(2)
C138 C137 1.37(2)
C101 C102 1.413(19)
C114 C113 1.381(16)
C87 C88 1.39(2)
C15 C14 1.394(17)
C90 C89 1.36(2)
C28 C27 1.39(3)
C28 C29 1.32(3)
C40 C41 1.32(2)
C40 C39 1.44(2)
C142 C141 1.379(19)
C142 C143 1.388(19)
C68 C69 1.369(19)
C22 C23 1.26(3)
C22 C21 1.40(3)
C83 C82 1.41(2)
C75 C76 1.40(2)
C57 C58 1.33(3)
C36 C35 1.412(18)
C35 C34 1.33(2)
C107 C108 1.391(17)
C107 C106 1.32(2)
C45 C46 1.35(2)
C117 C118 1.35(2)
C59 C58 1.38(3)
C59 C60 1.37(2)
C76 C77 1.41(3)
C12 C11 1.393(17)
C88 C89 1.36(3)
C50 C51 1.37(2)
C93 C94 1.35(2)
C41 C42 1.395(18)
C77 C78 1.38(2)
C69 C70 1.37(3)
C81 C82 1.32(2)
C51 C52 1.39(3)
C23 C24 1.44(2)
C39 C38 1.38(2)
C72 C71 1.41(2)
C95 C94 1.363(19)
C47 C46 1.37(2)
C118 C119 1.39(2)
C52 C53 1.35(3)
C11 C10 1.40(2)
C2 C3 1.37(2)
C6 C5 1.421(19)
C53 C54 1.397(18)
C5 C4 1.25(3)
C32 C33 1.39(2)
C9 C8 1.409(19)
C9 C10 1.41(2)
C120 C119 1.397(18)
C71 C70 1.35(3)
C4 C3 1.42(3)
C34 C33 1.43(3)
C26 C27 1.37(2)
C21 C20 1.34(2)
C29 C30 1.42(2)
N10 C151 1.162(13)
C151 C152 1.447(13)
O10 C145 1.63(3)
O10 C147 1.61(3)
C146 C145 1.59(4)
C147 C148 1.62(4)
N11 C153 1.152(13)
N11 C1H 1.120(12)
C153 C154 1.455(13)
N8 O6 1.256(13)
N8 O5 1.233(13)
N8 O4 1.235(13)
N9 C149 1.150(12)
C149 C150 1.462(13)
N7A O1A 1.246(13)
N7A O3A 1.236(13)
N7A O2A 1.245(13)
N7 O2 1.241(13)
N7 O3 1.240(12)
N7 O1 1.242(13)
C1A C1H 1.455(13)
N12 C155 1.146(13)
C155 C156 1.455(13)
N8A O4A 1.242(13)
N8A O6A 1.249(13)
N8A O5A 1.257(13)
C131 C132 1.383(16)
C131 C130 1.384(17)
C132 C127 1.386(17)
C127 C128 1.373(17)
C128 C129 1.390(16)
C129 C130 1.379(18)
C1B C1C 1.35(3)
C1B C1G 1.36(3)
C1C C1D 1.36(3)
C1D C1E 1.35(3)
C1E C1F 1.36(3)
C1F C1G 1.36(3)
